data_4114740
loop_
_publ_author_name
'Marilyn M. Olmstead'
'Ana de Bettencourt-Dias'
'S. Stevenson'
'Harry C. Dorn'
'Alan L. Balch'

_publ_section_title
;
 Crystallographic Characterization of the Structure of the Endohedral
 Fullerene {Er2@C82Isomer I} with Cs Cage Symmetry and Multiple Sites for
 Erbium along a Band of Ten Contiguous Hexagons
;
_journal_name_full 'Journal of the American Chemical Society'
_journal_page_first 4172
_journal_page_last 4173
_journal_paper_doi 10.1021/ja0116019
_journal_volume 124
_journal_year 2002
_chemical_formula_sum 'C126.7 H52.7 Cl0.9 Co Er2 N4'
_chemical_formula_weight 2056.18
_chemical_name_common Er2@C82.Co(OEP).1.4C6H6.0.3CHCl3
_chemical_name_systematic
; 
 ? 
;
_space_group_IT_number 2
_symmetry_cell_setting triclinic
_symmetry_space_group_name_Hall '-P 1'
_symmetry_space_group_name_H-M 'P -1'
_atom_sites_solution_hydrogens geom
_atom_sites_solution_primary direct
_atom_sites_solution_secondary difmap
_audit_creation_method SHELXL-97
_cell_angle_alpha 86.28(2)
_cell_angle_beta 86.83(2)
_cell_angle_gamma 61.74(2)
_cell_formula_units_Z 2
_cell_length_a 14.756(3)
_cell_length_b 14.818(3)
_cell_length_c 19.881(4)
_cell_measurement_temperature 111(2)
_cell_volume 3819.4(15)
_computing_cell_refinement 'Mosflm (Leslie, A.G.W., 1992)'
_computing_data_collection 'MarControl (marUSA Inc, Evanston, IL)'
_computing_data_reduction 'Mosflm (Leslie, A.G.W., 1992)'
_computing_molecular_graphics 'SHELXTL 5, XP (Sheldrick, 1994)'
_computing_publication_material 'SHELXL-97 (Sheldrick, 1997)'
_computing_structure_refinement 'SHELXL-97 (Sheldrick, 1997)'
_computing_structure_solution 'SHELXS-97 (Sheldrick, 1990)'
_diffrn_ambient_temperature 113(2)
_diffrn_measured_fraction_theta_full 0.903
_diffrn_measured_fraction_theta_max 0.903
_diffrn_measurement_device_type 'Huber goniometer, 345mm MAR Detector'
_diffrn_measurement_method \p
_diffrn_radiation_monochromator 'Cyclindrically bent cubed root Si(311), asymmetric cut, horizontal focus'
_diffrn_radiation_source 'synchrotron, 16 pole 1.9T wiggler, SSRL BL9-1'
_diffrn_radiation_type '16,039 eV'
_diffrn_radiation_wavelength 0.77300
_diffrn_reflns_av_R_equivalents 0.0461
_diffrn_reflns_av_sigmaI/netI 0.0650
_diffrn_reflns_limit_h_max 17
_diffrn_reflns_limit_h_min -17
_diffrn_reflns_limit_k_max 16
_diffrn_reflns_limit_k_min -15
_diffrn_reflns_limit_l_max 22
_diffrn_reflns_limit_l_min -23
_diffrn_reflns_number 20346
_diffrn_reflns_theta_full 27.38
_diffrn_reflns_theta_max 27.38
_diffrn_reflns_theta_min 2.75
_exptl_absorpt_coefficient_mu 2.492
_exptl_absorpt_correction_T_max 0.981
_exptl_absorpt_correction_T_min 0.973
_exptl_absorpt_correction_type none
_exptl_crystal_colour black
_exptl_crystal_density_diffrn 1.788
_exptl_crystal_description parallelepiped
_exptl_crystal_F_000 2038
_exptl_crystal_size_max 0.01
_exptl_crystal_size_mid 0.01
_exptl_crystal_size_min 0.02
_refine_diff_density_max 1.851
_refine_diff_density_min -1.549
_refine_diff_density_rms 0.187
_refine_ls_extinction_coef 0.013(4)
_refine_ls_extinction_expression Fc^*^=kFc[1+0.001xFc^2^\l^3^/sin(2\q)]^-1/4^
_refine_ls_extinction_method SHELXL
_refine_ls_goodness_of_fit_ref 1.928
_refine_ls_hydrogen_treatment mixed
_refine_ls_matrix_type full
_refine_ls_number_parameters 919
_refine_ls_number_reflns 12169
_refine_ls_number_restraints 92
_refine_ls_restrained_S_all 1.925
_refine_ls_R_factor_all 0.1607
_refine_ls_R_factor_gt 0.1479
_refine_ls_shift/su_max 0.146
_refine_ls_shift/su_mean 0.008
_refine_ls_structure_factor_coef Fsqd
_refine_ls_weighting_details 'calc w=1/[\s^2^(Fo^2^)+(0.2000P)^2^+0.0000P] where P=(Fo^2^+2Fc^2^)/3'
_refine_ls_weighting_scheme calc
_refine_ls_wR_factor_gt 0.4079
_refine_ls_wR_factor_ref 0.4276
_reflns_number_gt 10278
_reflns_number_total 12169
_reflns_threshold_expression I>2\s(I)
_cod_data_source_file ja0116019.cif
_cod_data_source_block mn1186
_cod_original_cell_volume 3819.4(13)
_cod_original_formula_sum 'C126.70 H52.70 Cl0.90 Co Er2 N4'
_cod_database_code 4114740

loop_
_symmetry_equiv_pos_as_xyz
'x, y, z'
'-x, -y, -z'

loop_
_atom_site_label
_atom_site_type_symbol
_atom_site_fract_x
_atom_site_fract_y
_atom_site_fract_z
_atom_site_U_iso_or_equiv
_atom_site_adp_type
_atom_site_occupancy
_atom_site_symmetry_multiplicity
_atom_site_calc_flag
_atom_site_refinement_flags
_atom_site_disorder_assembly
_atom_site_disorder_group
Er1 Er 0.64076(11) 0.85338(11) 0.31011(7) 0.0450(5) Uani 0.35 1 d P A .
Er2 Er 0.77088(11) 0.59235(12) 0.25252(8) 0.0429(5) Uani 0.35 1 d P A .
Er3 Er 0.7563(6) 0.5664(4) 0.2931(4) 0.085(3) Uani 0.137(4) 1 d P A -1
Er4 Er 0.7102(11) 0.6971(12) 0.2139(3) 0.048(4) Uani 0.094(7) 1 d P A -2
Er5 Er 0.7568(9) 0.7366(11) 0.3844(6) 0.052(4) Uiso 0.087(7) 1 d P A -3
Er6 Er 0.5780(6) 0.8210(6) 0.3614(4) 0.044(3) Uiso 0.067(3) 1 d P A -5
Er7 Er 0.7959(16) 0.724(2) 0.3651(8) 0.022(7) Uiso 0.042(7) 1 d P A -6
Er8 Er 0.6264(6) 0.6237(7) 0.3261(4) 0.050(3) Uiso 0.063(3) 1 d P A -7
Er9 Er 0.7722(18) 0.764(2) 0.3567(10) 0.039(7) Uiso 0.042(6) 1 d P A -8
Er10 Er 0.5556(9) 0.7996(17) 0.2783(9) 0.051(6) Uiso 0.060(8) 1 d P A -9
Er11 Er 0.6360(8) 0.7932(12) 0.2250(4) 0.025(5) Uiso 0.045(5) 1 d P A -10
Er12 Er 0.8026(6) 0.6699(11) 0.3700(4) 0.055(4) Uiso 0.073(4) 1 d P A -11
Er13 Er 0.8215(13) 0.7158(14) 0.3356(11) 0.054(7) Uiso 0.046(5) 1 d P A -12
Er14 Er 0.5819(11) 0.7782(11) 0.2510(9) 0.065(6) Uiso 0.065(6) 1 d P A -13
Er15 Er 0.5533(13) 0.7703(17) 0.303(2) 0.048(9) Uiso 0.037(8) 1 d P A -14
Er16 Er 0.7286(18) 0.780(2) 0.3761(8) 0.047(7) Uiso 0.050(7) 1 d P A -15
Er17 Er 0.5585(16) 0.757(3) 0.279(2) 0.059(11) Uiso 0.036(10) 1 d P A -16
Er18 Er 0.8071(18) 0.596(2) 0.3690(11) 0.083(10) Uiso 0.037(4) 1 d P A -17
Er19 Er 0.8420(15) 0.6649(18) 0.3130(10) 0.073(9) Uiso 0.041(4) 1 d P A -18
Er20 Er 0.666(5) 0.743(6) 0.2193(15) 0.088(10) Uiso 0.047(6) 1 d P A -19
Er21 Er 0.823(2) 0.730(2) 0.2853(16) 0.056(13) Uiso 0.020(3) 1 d P A -20
Er22 Er 0.7120(14) 0.8230(17) 0.3464(9) 0.065(7) Uiso 0.044(4) 1 d P A -21
Er23 Er 0.569(3) 0.834(3) 0.3130(19) 0.039(17) Uiso 0.012(3) 1 d P A -22
Co1 Co 0.51540(8) 0.51923(9) 0.08093(6) 0.0301(4) Uani 1 1 d . . .
N1 N 0.5740(6) 0.5725(6) 0.0055(4) 0.0332(16) Uani 1 1 d . . .
N2 N 0.6484(6) 0.3897(6) 0.0861(4) 0.0318(16) Uani 1 1 d . . .
N3 N 0.4585(5) 0.4681(6) 0.1580(4) 0.0328(16) Uani 1 1 d . . .
N4 N 0.3857(5) 0.6530(6) 0.0800(4) 0.0305(15) Uani 1 1 d . . .
C83 C 0.5284(7) 0.6705(7) -0.0239(4) 0.0315(18) Uani 1 1 d . . .
C84 C 0.6022(7) 0.6828(8) -0.0710(4) 0.034(2) Uani 1 1 d . . .
C85 C 0.6908(7) 0.5934(7) -0.0697(4) 0.0319(19) Uani 1 1 d . . .
C86 C 0.6755(7) 0.5231(8) -0.0217(4) 0.0332(19) Uani 1 1 d . . .
C87 C 0.7491(6) 0.4278(7) -0.0028(5) 0.0331(19) Uani 1 1 d . . .
H87 H 0.8133 0.4023 -0.0267 0.040 Uiso 1 1 calc R . .
C88 C 0.7396(6) 0.3647(7) 0.0476(5) 0.0317(18) Uani 1 1 d . . .
C89 C 0.8202(7) 0.2645(8) 0.0686(5) 0.037(2) Uani 1 1 d . . .
C90 C 0.7808(7) 0.2260(7) 0.1200(5) 0.038(2) Uani 1 1 d . . .
C91 C 0.6733(7) 0.3046(7) 0.1309(5) 0.0340(19) Uani 1 1 d . . .
C92 C 0.6071(7) 0.2980(7) 0.1792(5) 0.0346(19) Uani 1 1 d . . .
H92 H 0.6309 0.2359 0.2058 0.042 Uiso 1 1 calc R . .
C93 C 0.5071(7) 0.3750(8) 0.1928(5) 0.0350(19) Uani 1 1 d . . .
C94 C 0.4420(8) 0.3697(8) 0.2486(5) 0.039(2) Uani 1 1 d . . .
C95 C 0.3514(7) 0.4602(9) 0.2470(5) 0.040(2) Uani 1 1 d . . .
C96 C 0.3629(7) 0.5213(7) 0.1910(4) 0.0322(18) Uani 1 1 d . . .
C97 C 0.2876(7) 0.6186(8) 0.1727(5) 0.040(2) Uani 1 1 d . . .
H97 H 0.2238 0.6446 0.1972 0.047 Uiso 1 1 calc R . .
C98 C 0.2974(6) 0.6810(7) 0.1217(5) 0.0326(19) Uani 1 1 d . . .
C99 C 0.2218(7) 0.7849(8) 0.1062(5) 0.041(2) Uani 1 1 d . . .
C100 C 0.2607(7) 0.8233(7) 0.0543(5) 0.036(2) Uani 1 1 d . . .
C101 C 0.3637(7) 0.7392(7) 0.0384(5) 0.0355(19) Uani 1 1 d . . .
C102 C 0.4322(7) 0.7463(7) -0.0098(4) 0.0328(19) Uani 1 1 d . . .
H102 H 0.4099 0.8096 -0.0350 0.039 Uiso 1 1 calc R . .
C103 C 0.5813(8) 0.7817(8) -0.1083(5) 0.040(2) Uani 1 1 d . . .
H10A H 0.5097 0.8157 -0.1240 0.049 Uiso 1 1 calc R . .
H10B H 0.6278 0.7665 -0.1486 0.049 Uiso 1 1 calc R . .
C104 C 0.5965(10) 0.8552(10) -0.0653(6) 0.054(3) Uani 1 1 d . . .
H10C H 0.5514 0.8698 -0.0250 0.081 Uiso 1 1 calc R . .
H10D H 0.5794 0.9193 -0.0916 0.081 Uiso 1 1 calc R . .
H10E H 0.6684 0.8236 -0.0519 0.081 Uiso 1 1 calc R . .
C105 C 0.7949(8) 0.5665(8) -0.1045(5) 0.042(2) Uani 1 1 d . . .
H10F H 0.7839 0.6119 -0.1454 0.050 Uiso 1 1 calc R . .
H10G H 0.8267 0.4950 -0.1189 0.050 Uiso 1 1 calc R . .
C106 C 0.8694(8) 0.5778(11) -0.0587(6) 0.052(3) Uani 1 1 d . . .
H10H H 0.8437 0.6504 -0.0503 0.078 Uiso 1 1 calc R . .
H10I H 0.9376 0.5507 -0.0810 0.078 Uiso 1 1 calc R . .
H10J H 0.8743 0.5395 -0.0158 0.078 Uiso 1 1 calc R . .
C107 C 0.9305(7) 0.2144(8) 0.0386(6) 0.045(2) Uani 1 1 d . . .
H10K H 0.9639 0.1400 0.0506 0.054 Uiso 1 1 calc R . .
H10L H 0.9275 0.2228 -0.0112 0.054 Uiso 1 1 calc R . .
C108 C 0.9955(8) 0.2582(10) 0.0624(7) 0.057(3) Uani 1 1 d . . .
H10M H 0.9623 0.3322 0.0517 0.086 Uiso 1 1 calc R . .
H10N H 1.0634 0.2254 0.0398 0.086 Uiso 1 1 calc R . .
H10O H 1.0032 0.2457 0.1113 0.086 Uiso 1 1 calc R . .
C109 C 0.8324(7) 0.1273(8) 0.1624(6) 0.045(2) Uani 1 1 d . . .
H10P H 0.8941 0.0777 0.1374 0.054 Uiso 1 1 calc R . .
H10Q H 0.7846 0.0978 0.1691 0.054 Uiso 1 1 calc R . .
C110 C 0.8649(9) 0.1405(9) 0.2319(6) 0.053(3) Uani 1 1 d . . .
H11A H 0.9150 0.1663 0.2258 0.079 Uiso 1 1 calc R . .
H11B H 0.8960 0.0741 0.2570 0.079 Uiso 1 1 calc R . .
H11C H 0.8042 0.1894 0.2571 0.079 Uiso 1 1 calc R . .
C111 C 0.4739(8) 0.2786(9) 0.2993(6) 0.048(3) Uani 1 1 d . . .
H11D H 0.4118 0.2841 0.3245 0.057 Uiso 1 1 calc R . .
H11E H 0.5041 0.2145 0.2746 0.057 Uiso 1 1 calc R . .
C112 C 0.5516(10) 0.2724(10) 0.3495(6) 0.055(3) Uani 1 1 d . . .
H11F H 0.6113 0.2715 0.3248 0.082 Uiso 1 1 calc R . .
H11G H 0.5738 0.2096 0.3781 0.082 Uiso 1 1 calc R . .
H11H H 0.5194 0.3321 0.3777 0.082 Uiso 1 1 calc R . .
C113 C 0.2627(8) 0.4939(9) 0.2957(5) 0.048(3) Uani 1 1 d . . .
H11I H 0.2662 0.4329 0.3215 0.058 Uiso 1 1 calc R . .
H11J H 0.1981 0.5257 0.2704 0.058 Uiso 1 1 calc R . .
C114 C 0.2591(10) 0.5711(11) 0.3456(6) 0.054(3) Uani 1 1 d . . .
H11K H 0.3220 0.5395 0.3717 0.082 Uiso 1 1 calc R . .
H11L H 0.1991 0.5904 0.3762 0.082 Uiso 1 1 calc R . .
H11M H 0.2541 0.6324 0.3205 0.082 Uiso 1 1 calc R . .
C115 C 0.1176(8) 0.8419(9) 0.1433(6) 0.047(2) Uani 1 1 d . . .
H11N H 0.0859 0.7960 0.1501 0.056 Uiso 1 1 calc R . .
H11O H 0.0713 0.9022 0.1150 0.056 Uiso 1 1 calc R . .
C116 C 0.1277(9) 0.8782(10) 0.2130(6) 0.057(3) Uani 1 1 d . . .
H11P H 0.1771 0.8194 0.2400 0.085 Uiso 1 1 calc R . .
H11Q H 0.0605 0.9086 0.2366 0.085 Uiso 1 1 calc R . .
H11R H 0.1519 0.9295 0.2061 0.085 Uiso 1 1 calc R . .
C117 C 0.2148(8) 0.9278(8) 0.0196(6) 0.045(2) Uani 1 1 d . . .
H11S H 0.1393 0.9629 0.0277 0.055 Uiso 1 1 calc R . .
H11T H 0.2286 0.9210 -0.0296 0.055 Uiso 1 1 calc R . .
C118 C 0.2610(10) 0.9926(10) 0.0463(7) 0.056(3) Uani 1 1 d . . .
H11U H 0.2442 1.0023 0.0946 0.085 Uiso 1 1 calc R . .
H11V H 0.2322 1.0595 0.0220 0.085 Uiso 1 1 calc R . .
H11W H 0.3360 0.9569 0.0393 0.085 Uiso 1 1 calc R . .
C119 C 1.1240(12) 0.1272(14) 0.3051(8) 0.079(4) Uani 1 1 d . . .
H119 H 1.0875 0.0903 0.3181 0.095 Uiso 1 1 calc R . .
C120 C 1.1561(12) 0.1632(13) 0.3527(6) 0.074(4) Uani 1 1 d . . .
H120 H 1.1447 0.1515 0.3992 0.088 Uiso 1 1 calc R . .
C121 C 1.2113(11) 0.2230(13) 0.3300(7) 0.068(3) Uani 1 1 d . . .
H121 H 1.2362 0.2496 0.3624 0.081 Uiso 1 1 calc R . .
C122 C 1.2251(10) 0.2388(11) 0.2652(7) 0.069(4) Uani 1 1 d . . .
H122 H 1.2586 0.2782 0.2510 0.082 Uiso 1 1 calc R . .
C123 C 1.1893(11) 0.1959(13) 0.2151(6) 0.068(4) Uani 1 1 d . . .
H123 H 1.1998 0.2071 0.1684 0.081 Uiso 1 1 calc R . .
C124 C 1.1425(10) 0.1420(11) 0.2347(7) 0.062(3) Uani 1 1 d . . .
H124 H 1.1208 0.1125 0.2022 0.075 Uiso 1 1 calc R . .
Cl1 Cl 0.9382(17) 0.1819(16) 0.4728(10) 0.118(6) Uiso 0.30 1 d PD B 1
Cl2 Cl 0.8791(13) 0.1207(14) 0.5968(6) 0.098(4) Uiso 0.30 1 d PD B 1
Cl3 Cl 0.7951(17) 0.102(2) 0.4766(11) 0.155(9) Uiso 0.30 1 d PD B 1
C131 C 0.9026 0.0947 0.5062 0.100 Uiso 0.30 1 d PD B 1
H131 H 0.9608 0.0240 0.5006 0.120 Uiso 0.30 1 calc PR B 1
C125 C 0.913(2) 0.192(2) 0.4954(13) 0.094(14) Uiso 0.40 1 d PG C 2
H125 H 0.9449 0.2343 0.4928 0.113 Uiso 0.40 1 calc PR C 2
C126 C 0.8909(19) 0.1605(19) 0.4367(10) 0.065(8) Uiso 0.40 1 d PG C 2
H126 H 0.9082 0.1817 0.3940 0.078 Uiso 0.40 1 calc PR C 2
C127 C 0.8437(17) 0.0984(18) 0.4405(8) 0.069(9) Uiso 0.40 1 d PG C 2
H127 H 0.8288 0.0770 0.4003 0.082 Uiso 0.40 1 calc PR C 2
C128 C 0.8183(16) 0.0674(15) 0.5030(9) 0.045(6) Uiso 0.40 1 d PG C 2
H128 H 0.7860 0.0249 0.5056 0.054 Uiso 0.40 1 calc PR C 2
C129 C 0.8401(17) 0.0986(17) 0.5617(8) 0.060(7) Uiso 0.40 1 d PG C 2
H129 H 0.8227 0.0775 0.6044 0.072 Uiso 0.40 1 calc PR C 2
C130 C 0.887(2) 0.161(2) 0.5579(10) 0.078(10) Uiso 0.40 1 d PG C 2
H130 H 0.9021 0.1821 0.5980 0.093 Uiso 0.40 1 calc PR C 2
C1 C 0.5538(13) 0.8639(13) 0.1323(8) 0.087(5) Uiso 1 1 d D . .
C2 C 0.6404(11) 0.8812(12) 0.1290(8) 0.076(4) Uiso 1 1 d D A .
C3 C 0.7387(12) 0.8071(11) 0.1122(9) 0.087(5) Uiso 1 1 d D . .
C4 C 0.6365(13) 0.9570(13) 0.1753(7) 0.081(4) Uiso 1 1 d D . .
C5 C 0.5530(10) 1.0004(13) 0.2248(8) 0.078(4) Uiso 1 1 d D A .
C6 C 0.4681(15) 0.9798(16) 0.2287(9) 0.098(5) Uiso 1 1 d D . .
C7 C 0.4696(12) 0.9160(12) 0.1820(8) 0.079(4) Uiso 1 1 d D A .
C8 C 0.7320(12) 0.9465(15) 0.2075(9) 0.099(5) Uiso 1 1 d D A .
C9 C 0.8331(14) 0.8598(15) 0.1926(9) 0.112(6) Uiso 1 1 d D . .
C10 C 0.8364(13) 0.7948(11) 0.1452(8) 0.085(4) Uiso 1 1 d D A .
C11 C 0.9015(14) 0.8244(13) 0.2465(8) 0.091(5) Uiso 1 1 d D A .
C12 C 0.5476(15) 1.017(2) 0.3479(12) 0.119(7) Uiso 1 1 d D A .
C13 C 0.5905(11) 1.0245(17) 0.2850(8) 0.106(6) Uiso 1 1 d D A .
C14 C 0.7030(15) 0.9847(17) 0.2748(9) 0.106(6) Uiso 1 1 d D . .
C15 C 0.7702(16) 0.9383(19) 0.3302(11) 0.121(7) Uiso 1 1 d D A .
C16 C 0.8682(15) 0.8644(13) 0.3148(9) 0.104(6) Uiso 1 1 d D . .
C17 C 0.3808(17) 0.9027(14) 0.3106(10) 0.106(6) Uiso 1 1 d D . .
C18 C 0.4205(14) 0.9724(15) 0.2943(9) 0.088(5) Uiso 1 1 d D A .
C19 C 0.4629(15) 0.9915(16) 0.3552(9) 0.098(5) Uiso 1 1 d D . .
C20 C 0.9688(16) 0.7149(14) 0.2513(8) 0.105(6) Uiso 1 1 d D . .
C21 C 0.9727(17) 0.6401(14) 0.2029(9) 0.113(7) Uiso 1 1 d D A .
C22 C 0.9048(14) 0.6822(13) 0.1488(10) 0.100(6) Uiso 1 1 d D . .
C23 C 0.9920(14) 0.5430(13) 0.2300(8) 0.087(5) Uiso 1 1 d D . .
C24 C 0.8909(15) 0.7697(16) 0.4214(10) 0.102(6) Uiso 1 1 d D . .
C25 C 0.9300(14) 0.7708(14) 0.3626(8) 0.091(5) Uiso 1 1 d D A .
C26 C 0.9882(15) 0.6863(14) 0.3179(9) 0.098(5) Uiso 1 1 d D A .
C27 C 0.9990(17) 0.5884(15) 0.3483(9) 0.107(6) Uiso 1 1 d D . .
C28 C 1.0061(15) 0.5180(14) 0.3050(8) 0.094(5) Uiso 1 1 d D A .
C29 C 0.6144(14) 0.9745(15) 0.4061(9) 0.092(5) Uiso 1 1 d D . .
C30 C 0.7292(19) 0.932(3) 0.3987(14) 0.183(14) Uiso 1 1 d D A .
C31 C 0.7893(12) 0.8492(12) 0.4452(8) 0.079(4) Uiso 1 1 d D A .
C32 C 0.9463(13) 0.4881(13) 0.2037(8) 0.082(4) Uiso 1 1 d D A .
C33 C 0.8748(10) 0.5375(13) 0.1479(8) 0.076(4) Uiso 1 1 d D A .
C34 C 0.8607(11) 0.6251(14) 0.1223(8) 0.079(4) Uiso 1 1 d D A .
C35 C 0.7940(13) 0.5061(15) 0.1524(10) 0.103(6) Uiso 1 1 d D A .
C36 C 0.9318(19) 0.4218(17) 0.2551(10) 0.120(7) Uiso 1 1 d D A .
C37 C 0.8188(13) 0.3853(17) 0.3275(10) 0.100(6) Uiso 1 1 d D . .
C38 C 0.8537(13) 0.4008(19) 0.2571(11) 0.106(6) Uiso 1 1 d D A .
C39 C 0.7876(12) 0.4397(13) 0.2072(8) 0.079(4) Uiso 1 1 d D A .
C40 C 0.9306(15) 0.4392(16) 0.3860(9) 0.098(5) Uiso 1 1 d D . .
C41 C 0.9695(14) 0.4434(14) 0.3210(8) 0.085(4) Uiso 1 1 d D A .
C42 C 0.8527(13) 0.4044(15) 0.3867(9) 0.092(5) Uiso 1 1 d D A .
C43 C 0.9221(14) 0.5062(14) 0.4348(9) 0.090(5) Uiso 1 1 d D A .
C44 C 0.9008(19) 0.6718(18) 0.4594(13) 0.140(9) Uiso 1 1 d D A .
C45 C 0.9573(17) 0.5825(16) 0.4172(10) 0.110(6) Uiso 1 1 d D A .
C46 C 0.8456(16) 0.5281(18) 0.4854(12) 0.127(8) Uiso 1 1 d D . .
C47 C 0.6955(12) 0.5831(13) 0.1328(8) 0.086(5) Uiso 1 1 d D . .
C48 C 0.6768(11) 0.6809(11) 0.1069(7) 0.071(3) Uiso 1 1 d D A .
C49 C 0.7615(13) 0.7009(13) 0.1006(9) 0.089(5) Uiso 1 1 d D A .
C50 C 0.5695(12) 0.7610(12) 0.1236(8) 0.079(4) Uiso 1 1 d D A .
C51 C 0.6140(11) 0.5712(13) 0.1763(8) 0.082(4) Uiso 1 1 d D A .
C52 C 0.5218(15) 0.6482(15) 0.1971(10) 0.105(6) Uiso 1 1 d D . .
C53 C 0.4977(17) 0.7478(15) 0.1634(11) 0.118(7) Uiso 1 1 d D A .
C54 C 0.388(2) 0.834(2) 0.2577(11) 0.147(10) Uiso 1 1 d D A .
C55 C 0.4290(14) 0.8385(14) 0.2006(9) 0.095(5) Uiso 1 1 d D . .
C56 C 0.7144(13) 0.4133(14) 0.3336(8) 0.087(5) Uiso 1 1 d D A .
C57 C 0.6337(15) 0.4734(18) 0.2851(10) 0.114(7) Uiso 1 1 d D . .
C58 C 0.6695(17) 0.481(2) 0.2201(12) 0.145(10) Uiso 1 1 d D A .
C59 C 0.5349(14) 0.5490(14) 0.3009(8) 0.093(5) Uiso 1 1 d D A .
C60 C 0.4704(14) 0.6444(13) 0.2628(8) 0.088(5) Uiso 1 1 d D A .
C61 C 0.4012(19) 0.7370(17) 0.2986(11) 0.118(7) Uiso 1 1 d D . .
C62 C 0.6739(14) 0.4425(17) 0.3997(10) 0.106(6) Uiso 1 1 d D . .
C63 C 0.5935(18) 0.5096(18) 0.4234(12) 0.127(8) Uiso 1 1 d D A .
C64 C 0.5152(17) 0.5636(17) 0.3701(10) 0.113(7) Uiso 1 1 d D . .
C65 C 0.6727(16) 0.5664(19) 0.5030(14) 0.136(9) Uiso 1 1 d D . .
C66 C 0.7680(18) 0.4908(18) 0.4812(12) 0.123(8) Uiso 1 1 d D A .
C67 C 0.7773(15) 0.4303(16) 0.4395(8) 0.100(6) Uiso 1 1 d D A .
C68 C 0.5754(14) 0.5776(14) 0.4736(9) 0.091(5) Uiso 1 1 d D A .
C69 C 0.8234(14) 0.6857(14) 0.4973(9) 0.090(5) Uiso 1 1 d D . .
C70 C 0.6745(14) 0.6494(14) 0.5212(9) 0.093(5) Uiso 1 1 d D A .
C71 C 0.7832(19) 0.6301(19) 0.5133(14) 0.144(10) Uiso 1 1 d D A .
C72 C 0.5743(18) 0.9153(18) 0.4489(11) 0.118(7) Uiso 1 1 d D A .
C73 C 0.5030(17) 0.6715(15) 0.4589(10) 0.113(7) Uiso 1 1 d D . .
C74 C 0.5032(17) 0.7655(15) 0.4767(10) 0.103(6) Uiso 1 1 d D A .
C75 C 0.5979(18) 0.7552(16) 0.5057(13) 0.124(8) Uiso 1 1 d D . .
C76 C 0.6321(16) 0.8364(17) 0.4910(11) 0.105(6) Uiso 1 1 d D A .
C77 C 0.7312(17) 0.8087(18) 0.4919(12) 0.125(8) Uiso 1 1 d D A .
C78 C 0.4505(16) 0.6655(15) 0.3984(10) 0.103(6) Uiso 1 1 d D A .
C79 C 0.4002(18) 0.7430(15) 0.3617(10) 0.114(7) Uiso 1 1 d D A .
C80 C 0.389(2) 0.8571(18) 0.3816(11) 0.123(8) Uiso 1 1 d D A .
C81 C 0.450(2) 0.857(2) 0.4274(15) 0.157(11) Uiso 1 1 d D . .
C82 C 0.4766(17) 0.9314(18) 0.4196(11) 0.113(7) Uiso 1 1 d D A .

loop_
_atom_site_aniso_label
_atom_site_aniso_U_11
_atom_site_aniso_U_22
_atom_site_aniso_U_33
_atom_site_aniso_U_23
_atom_site_aniso_U_13
_atom_site_aniso_U_12
Er1 0.0492(9) 0.0414(8) 0.0432(7) -0.0001(5) 0.0003(6) -0.0208(6)
Er2 0.0507(8) 0.0409(8) 0.0376(8) -0.0078(6) 0.0117(6) -0.0227(6)
Er3 0.115(5) 0.046(3) 0.101(6) -0.014(3) 0.005(4) -0.042(3)
Er4 0.056(7) 0.059(7) 0.037(3) -0.006(2) 0.007(2) -0.035(6)
Co1 0.0234(6) 0.0321(7) 0.0357(7) -0.0002(5) 0.0070(5) -0.0148(5)
N1 0.025(4) 0.031(4) 0.044(4) -0.001(3) 0.004(3) -0.014(3)
N2 0.030(4) 0.029(4) 0.039(4) 0.000(3) 0.007(3) -0.017(3)
N3 0.022(3) 0.034(4) 0.043(4) -0.006(3) 0.004(3) -0.014(3)
N4 0.020(3) 0.038(4) 0.037(4) -0.007(3) 0.005(3) -0.017(3)
C83 0.031(4) 0.034(5) 0.038(4) -0.002(3) 0.003(3) -0.023(4)
C84 0.030(4) 0.044(5) 0.035(4) 0.001(4) 0.009(3) -0.023(4)
C85 0.034(5) 0.039(5) 0.031(4) 0.001(3) 0.002(3) -0.025(4)
C86 0.027(4) 0.045(5) 0.037(4) 0.000(4) 0.006(3) -0.025(4)
C87 0.020(4) 0.037(5) 0.043(5) -0.006(4) 0.009(3) -0.014(4)
C88 0.020(4) 0.034(5) 0.042(5) -0.004(4) 0.004(3) -0.014(3)
C89 0.025(4) 0.039(5) 0.045(5) -0.003(4) 0.003(4) -0.014(4)
C90 0.035(5) 0.027(5) 0.050(5) 0.001(4) -0.001(4) -0.013(4)
C91 0.029(4) 0.034(5) 0.039(5) 0.004(4) -0.004(4) -0.015(4)
C92 0.042(5) 0.030(5) 0.041(5) 0.003(4) 0.000(4) -0.025(4)
C93 0.036(5) 0.038(5) 0.039(5) 0.003(4) 0.003(4) -0.025(4)
C94 0.045(5) 0.047(6) 0.040(5) 0.003(4) 0.006(4) -0.035(5)
C95 0.038(5) 0.053(6) 0.039(5) -0.002(4) 0.006(4) -0.031(5)
C96 0.028(4) 0.035(5) 0.041(5) -0.005(4) 0.009(3) -0.022(4)
C97 0.031(5) 0.045(6) 0.049(5) -0.008(4) 0.012(4) -0.024(4)
C98 0.023(4) 0.038(5) 0.040(5) -0.013(4) 0.013(3) -0.018(4)
C99 0.025(4) 0.039(5) 0.056(6) -0.003(4) 0.004(4) -0.014(4)
C100 0.027(4) 0.028(5) 0.050(5) -0.005(4) 0.002(4) -0.011(4)
C101 0.031(5) 0.029(5) 0.043(5) -0.004(4) -0.001(4) -0.011(4)
C102 0.033(5) 0.031(5) 0.038(4) 0.006(4) 0.000(4) -0.019(4)
C103 0.040(5) 0.047(6) 0.040(5) 0.002(4) 0.006(4) -0.026(4)
C104 0.065(7) 0.050(7) 0.051(6) 0.000(5) -0.001(5) -0.032(6)
C105 0.036(5) 0.050(6) 0.047(5) -0.004(4) 0.016(4) -0.028(4)
C106 0.041(6) 0.079(8) 0.054(6) -0.014(5) 0.015(5) -0.043(6)
C107 0.025(4) 0.035(5) 0.065(6) -0.001(4) 0.016(4) -0.006(4)
C108 0.030(5) 0.060(7) 0.075(8) -0.001(6) 0.000(5) -0.015(5)
C109 0.029(5) 0.037(5) 0.060(6) 0.006(4) 0.009(4) -0.009(4)
C110 0.051(6) 0.050(7) 0.057(6) 0.009(5) -0.010(5) -0.024(5)
C111 0.049(6) 0.051(6) 0.053(6) 0.011(5) 0.009(5) -0.034(5)
C112 0.065(7) 0.060(7) 0.046(6) 0.005(5) 0.007(5) -0.038(6)
C113 0.043(6) 0.059(7) 0.050(6) -0.006(5) 0.017(5) -0.030(5)
C114 0.057(7) 0.071(8) 0.044(6) -0.010(5) 0.015(5) -0.038(6)
C115 0.032(5) 0.049(6) 0.063(6) -0.009(5) 0.015(4) -0.023(5)
C116 0.037(5) 0.059(7) 0.064(7) -0.012(5) 0.027(5) -0.015(5)
C117 0.036(5) 0.031(5) 0.062(6) 0.001(4) 0.006(4) -0.011(4)
C118 0.055(7) 0.051(7) 0.071(7) -0.003(6) 0.008(5) -0.032(6)
C119 0.072(9) 0.094(12) 0.085(10) 0.015(9) -0.003(8) -0.054(9)
C120 0.084(10) 0.090(10) 0.036(6) 0.000(6) 0.010(6) -0.033(8)
C121 0.067(8) 0.087(10) 0.057(7) -0.012(6) -0.002(6) -0.043(7)
C122 0.060(8) 0.060(8) 0.077(8) 0.021(7) 0.016(6) -0.025(6)
C123 0.065(8) 0.105(11) 0.043(6) 0.016(6) -0.002(5) -0.051(8)
C124 0.059(7) 0.063(8) 0.066(7) 0.004(6) -0.016(6) -0.030(6)

loop_
_atom_type_symbol
_atom_type_description
_atom_type_scat_dispersion_real
_atom_type_scat_dispersion_imag
_atom_type_scat_source
C C 0.0033 0.0016 'International Tables Vol C Tables 4.2.6.8 and 6.1.1.4'
H H 0.0000 0.0000 'International Tables Vol C Tables 4.2.6.8 and 6.1.1.4'
N N 0.0061 0.0033 'International Tables Vol C Tables 4.2.6.8 and 6.1.1.4'
Co Co 0.3482 1.1944 'International Tables Vol C Tables 4.2.6.8 and 6.1.1.4'
Er Er -0.2873 5.7281 'International Tables Vol C Tables 4.2.6.8 and 6.1.1.4'
Cl Cl 0.1484 0.1585 'International Tables Vol C Tables 4.2.6.8 and 6.1.1.4'

loop_
_geom_angle_atom_site_label_1
_geom_angle_atom_site_label_2
_geom_angle_atom_site_label_3
_geom_angle
_geom_angle_publ_flag
C13 Er1 C12 35.1(7) y
C35 Er2 C39 35.6(5) y
C35 Er2 C33 35.4(4) ?
C39 Er2 C33 63.6(5) ?
Er8 Er2 C33 154.7(3) ?
C35 Er2 C32 59.7(7) ?
C39 Er2 C32 68.8(5) ?
C33 Er2 C32 34.7(4) ?
C35 Er2 C38 60.6(6) ?
C39 Er2 C38 31.5(4) ?
C33 Er2 C38 73.9(7) ?
C32 Er2 C38 58.9(6) ?
C35 Er2 C36 68.7(6) ?
C39 Er2 C36 55.1(7) ?
C33 Er2 C36 61.9(6) ?
C32 Er2 C36 33.7(5) ?
C38 Er2 C36 30.6(4) ?
C38 Er3 C37 36.7(7) ?
C38 Er3 C39 31.9(5) ?
C37 Er3 C39 60.1(6) ?
C38 Er3 C36 30.9(5) ?
C37 Er3 C36 56.3(6) ?
C39 Er3 C36 53.4(7) ?
C38 Er3 C56 57.6(7) ?
C37 Er3 C56 31.1(4) ?
C39 Er3 C56 64.4(5) ?
C36 Er3 C56 84.7(5) ?
C38 Er3 C58 59.8(6) ?
C37 Er3 C58 69.0(6) ?
C39 Er3 C58 34.7(6) ?
C36 Er3 C58 87.1(6) ?
C56 Er3 C58 52.9(5) ?
C38 Er3 C57 69.8(6) ?
C37 Er3 C57 58.8(5) ?
C39 Er3 C57 57.6(6) ?
C36 Er3 C57 100.7(6) ?
C56 Er3 C57 31.2(5) ?
C58 Er3 C57 29.3(5) ?
C38 Er3 C42 60.0(6) ?
C37 Er3 C42 30.2(5) ?
C39 Er3 C42 88.8(5) ?
C36 Er3 C42 64.3(6) ?
C56 Er3 C42 49.6(6) ?
C58 Er3 C42 98.0(6) ?
C57 Er3 C42 80.8(5) ?
C38 Er3 C41 56.9(5) ?
C37 Er3 C41 61.4(5) ?
C39 Er3 C41 85.3(5) ?
C36 Er3 C41 32.9(5) ?
C56 Er3 C41 92.0(5) ?
C58 Er3 C41 116.7(7) ?
C57 Er3 C41 119.4(6) ?
C42 Er3 C41 49.7(5) ?
C38 Er3 C35 54.2(6) ?
C37 Er3 C35 88.2(6) ?
C39 Er3 C35 29.6(5) ?
C36 Er3 C35 59.6(6) ?
C56 Er3 C35 93.1(5) ?
C58 Er3 C35 49.6(5) ?
C57 Er3 C35 78.6(6) ?
C42 Er3 C35 114.2(6) ?
C41 Er3 C35 91.1(5) ?
C38 Er3 C32 53.0(6) ?
C37 Er3 C32 84.6(6) ?
C39 Er3 C32 59.3(5) ?
C36 Er3 C32 28.8(5) ?
C56 Er3 C32 110.5(5) ?
C58 Er3 C32 92.6(6) ?
C57 Er3 C32 116.5(6) ?
C42 Er3 C32 91.5(5) ?
C41 Er3 C32 47.9(4) ?
C35 Er3 C32 47.9(6) ?
C48 Er4 C49 35.7(5) ?
C48 Er4 C47 33.9(5) ?
C49 Er4 C47 59.6(5) ?
C48 Er4 C50 35.0(5) ?
C49 Er4 C50 62.1(5) ?
C47 Er4 C50 56.2(5) ?
C48 Er4 C34 59.9(5) ?
C49 Er4 C34 32.7(5) ?
C47 Er4 C34 65.6(6) ?
C50 Er4 C34 92.6(5) ?
C48 Er4 C3 59.1(5) ?
C49 Er4 C3 33.7(5) ?
C47 Er4 C3 90.5(5) ?
C50 Er4 C3 66.4(5) ?
C34 Er4 C3 54.8(5) ?
C48 Er4 C33 66.4(5) ?
C49 Er4 C33 53.9(6) ?
C47 Er4 C33 54.3(5) ?
C50 Er4 C33 101.2(5) ?
C34 Er4 C33 27.2(5) ?
C3 Er4 C33 81.6(5) ?
C48 Er4 C35 57.0(6) ?
C49 Er4 C35 65.4(6) ?
C47 Er4 C35 30.0(5) ?
C50 Er4 C35 85.6(5) ?
C34 Er4 C35 52.5(6) ?
C3 Er4 C35 98.9(6) ?
C33 Er4 C35 30.2(4) ?
C48 Er4 Er1 138.2(8) ?
C49 Er4 Er1 129.7(6) ?
C47 Er4 Er1 157.0(7) ?
C50 Er4 Er1 106.6(7) ?
C34 Er4 Er1 135.1(4) ?
C3 Er4 Er1 96.0(5) ?
C33 Er4 Er1 148.5(4) ?
C35 Er4 Er1 163.7(5) ?
C48 Er4 C2 65.1(5) ?
C49 Er4 C2 55.9(5) ?
C47 Er4 C2 98.9(5) ?
C50 Er4 C2 53.2(5) ?
C34 Er4 C2 82.8(5) ?
C3 Er4 C2 28.5(4) ?
C33 Er4 C2 108.6(5) ?
C35 Er4 C2 118.7(5) ?
C48 Er4 C1 56.2(5) ?
C49 Er4 C1 66.6(6) ?
C47 Er4 C1 84.7(5) ?
C50 Er4 C1 29.7(5) ?
C34 Er4 C1 98.9(5) ?
C3 Er4 C1 52.1(5) ?
C33 Er4 C1 118.5(5) ?
C35 Er4 C1 112.6(5) ?
C2 Er4 C1 28.2(4) ?
C31 Er5 C77 37.2(6) ?
C31 Er5 C69 60.2(6) ?
C77 Er5 C69 40.9(6) ?
C31 Er5 C24 36.0(6) ?
C77 Er5 C24 63.1(7) ?
C69 Er5 C24 58.4(6) ?
C31 Er5 C44 59.0(7) ?
C77 Er5 C44 61.1(8) ?
C69 Er5 C44 30.4(6) ?
C24 Er5 C44 37.0(7) ?
C31 Er5 C76 59.1(6) ?
C77 Er5 C76 28.9(6) ?
C69 Er5 C76 61.4(6) ?
C24 Er5 C76 90.9(7) ?
C44 Er5 C76 87.7(8) ?
C31 Er5 C30 31.4(6) ?
C77 Er5 C30 57.8(8) ?
C69 Er5 C30 90.7(7) ?
C24 Er5 C30 57.2(7) ?
C44 Er5 C30 88.8(8) ?
C76 Er5 C30 65.1(7) ?
C31 Er5 C71 82.8(6) ?
C77 Er5 C71 53.4(8) ?
C69 Er5 C71 25.4(6) ?
C24 Er5 C71 83.4(7) ?
C44 Er5 C71 50.6(7) ?
C76 Er5 C71 60.6(7) ?
C30 Er5 C71 110.4(8) ?
C31 Er5 C25 55.0(5) ?
C77 Er5 C25 88.3(7) ?
C69 Er5 C25 82.7(6) ?
C24 Er5 C25 26.6(5) ?
C44 Er5 C25 55.7(7) ?
C76 Er5 C25 114.0(6) ?
C30 Er5 C25 61.9(7) ?
C71 Er5 C25 106.0(6) ?
C31 Er5 C45 87.2(6) ?
C77 Er5 C45 91.7(7) ?
C69 Er5 C45 54.3(6) ?
C24 Er5 C45 55.5(7) ?
C44 Er5 C45 31.4(6) ?
C76 Er5 C45 115.7(7) ?
C30 Er5 C45 112.8(7) ?
C71 Er5 C45 62.2(7) ?
C25 Er5 C45 58.7(6) ?
C31 Er5 C72 62.1(6) ?
C77 Er5 C72 47.7(7) ?
C69 Er5 C72 86.2(6) ?
C24 Er5 C72 98.1(7) ?
C44 Er5 C72 108.7(8) ?
C76 Er5 C72 26.2(5) ?
C30 Er5 C72 52.1(7) ?
C71 Er5 C72 86.6(7) ?
C25 Er5 C72 112.7(7) ?
C45 Er5 C72 139.4(7) ?
C82 Er6 C81 38.0(8) ?
C82 Er6 C72 40.1(9) ?
C81 Er6 C72 67.4(9) ?
C82 Er6 C19 39.7(6) ?
C81 Er6 C19 68.1(8) ?
C72 Er6 C19 63.4(7) ?
C82 Er6 C80 56.7(8) ?
C81 Er6 C80 30.2(8) ?
C72 Er6 C80 94.2(8) ?
C19 Er6 C80 67.0(7) ?
C82 Er6 C18 65.8(7) ?
C81 Er6 C18 76.2(8) ?
C72 Er6 C18 96.9(7) ?
C19 Er6 C18 33.8(6) ?
C80 Er6 C18 57.4(6) ?
C82 Er6 C12 57.8(8) ?
C81 Er6 C12 94.5(9) ?
C72 Er6 C12 55.6(7) ?
C19 Er6 C12 32.6(5) ?
C80 Er6 C12 99.5(7) ?
C18 Er6 C12 56.6(5) ?
C82 Er6 C74 61.5(7) ?
C81 Er6 C74 33.5(7) ?
C72 Er6 C74 69.5(7) ?
C19 Er6 C74 98.9(7) ?
C80 Er6 C74 55.2(7) ?
C18 Er6 C74 109.2(6) ?
C12 Er6 C74 117.6(7) ?
C82 Er6 C29 57.6(7) ?
C81 Er6 C29 93.8(8) ?
C72 Er6 C29 32.1(6) ?
C19 Er6 C29 55.6(7) ?
C80 Er6 C29 113.1(7) ?
C18 Er6 C29 86.0(6) ?
C12 Er6 C29 30.9(4) ?
C74 Er6 C29 101.6(6) ?
C82 Er6 C17 69.7(8) ?
C81 Er6 C17 59.7(8) ?
C72 Er6 C17 109.2(7) ?
C19 Er6 C17 55.4(6) ?
C80 Er6 C17 32.4(5) ?
C18 Er6 C17 30.0(5) ?
C12 Er6 C17 84.8(5) ?
C74 Er6 C17 87.6(6) ?
C29 Er6 C17 111.0(6) ?
C82 Er6 C76 60.5(8) ?
C81 Er6 C76 71.4(10) ?
C72 Er6 C76 28.5(6) ?
C19 Er6 C76 91.4(7) ?
C80 Er6 C76 101.6(7) ?
C18 Er6 C76 124.2(7) ?
C12 Er6 C76 81.9(6) ?
C74 Er6 C76 56.3(6) ?
C29 Er6 C76 53.1(6) ?
C17 Er6 C76 127.8(7) ?
C24 Er7 C44 39.4(8) ?
C24 Er7 C45 62.5(8) ?
C44 Er7 C45 34.9(7) ?
C24 Er7 Er1 120.6(12) ?
C44 Er7 Er1 148.4(12) ?
C45 Er7 Er1 176.6(9) ?
C24 Er7 C69 57.1(7) ?
C44 Er7 C69 28.5(6) ?
C45 Er7 C69 55.6(7) ?
C24 Er7 C31 36.1(6) ?
C44 Er7 C31 58.3(7) ?
C45 Er7 C31 91.6(7) ?
C69 Er7 C31 55.5(6) ?
C24 Er7 C25 32.0(6) ?
C44 Er7 C25 63.4(8) ?
C45 Er7 C25 68.8(8) ?
C69 Er7 C25 87.4(6) ?
C31 Er7 C25 60.1(6) ?
C24 Er7 C77 58.8(8) ?
C44 Er7 C77 55.9(8) ?
C45 Er7 C77 89.3(8) ?
C69 Er7 C77 35.7(6) ?
C31 Er7 C77 32.5(6) ?
C25 Er7 C77 89.1(7) ?
C24 Er7 C27 69.6(8) ?
C44 Er7 C27 61.5(8) ?
C45 Er7 C27 32.6(6) ?
C69 Er7 C27 87.0(8) ?
C31 Er7 C27 105.5(7) ?
C25 Er7 C27 56.3(7) ?
C77 Er7 C27 117.0(8) ?
C24 Er7 C26 59.0(7) ?
C44 Er7 C26 73.7(8) ?
C45 Er7 C26 58.3(7) ?
C69 Er7 C26 102.1(7) ?
C31 Er7 C26 91.8(7) ?
C25 Er7 C26 32.2(6) ?
C77 Er7 C26 117.6(7) ?
C27 Er7 C26 31.3(6) ?
C24 Er7 C30 57.2(9) ?
C44 Er7 C30 87.8(9) ?
C45 Er7 C30 119.0(8) ?
C69 Er7 C30 83.7(8) ?
C31 Er7 C30 30.0(6) ?
C25 Er7 C30 65.8(8) ?
C77 Er7 C30 52.4(8) ?
C27 Er7 C30 121.6(9) ?
C26 Er7 C30 95.9(9) ?
C24 Er7 C43 86.0(9) ?
C44 Er7 C43 49.5(8) ?
C45 Er7 C43 27.5(6) ?
C69 Er7 C43 54.8(7) ?
C31 Er7 C43 106.3(7) ?
C25 Er7 C43 96.2(8) ?
C77 Er7 C43 90.0(8) ?
C27 Er7 C43 51.2(7) ?
C26 Er7 C43 81.8(8) ?
C30 Er7 C43 136.3(8) ?
C59 Er8 C64 36.0(6) ?
C59 Er8 C57 35.0(6) ?
C64 Er8 C57 59.7(7) ?
C59 Er8 Er2 115.6(6) ?
C64 Er8 Er2 146.3(7) ?
C57 Er8 Er2 86.8(6) ?
C59 Er8 C60 34.7(5) ?
C64 Er8 C60 57.1(6) ?
C57 Er8 C60 62.6(6) ?
C59 Er8 C63 62.9(7) ?
C64 Er8 C63 34.1(6) ?
C57 Er8 C63 67.6(7) ?
C60 Er8 C63 90.8(7) ?
C59 Er8 C78 61.0(6) ?
C64 Er8 C78 33.0(6) ?
C57 Er8 C78 91.6(7) ?
C60 Er8 C78 61.9(6) ?
C63 Er8 C78 51.1(6) ?
C59 Er8 C56 60.6(6) ?
C64 Er8 C56 66.7(7) ?
C57 Er8 C56 32.2(5) ?
C60 Er8 C56 93.2(6) ?
C63 Er8 C56 53.7(6) ?
C78 Er8 C56 98.3(6) ?
C59 Er8 C62 65.9(6) ?
C64 Er8 C62 51.7(7) ?
C57 Er8 C62 53.7(6) ?
C60 Er8 C62 100.0(6) ?
C63 Er8 C62 26.0(5) ?
C78 Er8 C62 76.3(6) ?
C56 Er8 C62 29.8(4) ?
C59 Er8 C58 52.3(6) ?
C64 Er8 C58 84.9(7) ?
C57 Er8 C58 28.1(6) ?
C60 Er8 C58 63.8(6) ?
C63 Er8 C58 95.4(7) ?
C78 Er8 C58 113.3(7) ?
C56 Er8 C58 50.1(5) ?
C62 Er8 C58 78.0(6) ?
C59 Er8 C52 53.0(6) ?
C64 Er8 C52 84.5(7) ?
C57 Er8 C52 63.4(6) ?
C60 Er8 C52 29.9(5) ?
C63 Er8 C52 115.7(7) ?
C78 Er8 C52 91.3(6) ?
C56 Er8 C52 94.8(6) ?
C62 Er8 C52 114.9(7) ?
C58 Er8 C52 48.9(6) ?
C59 Er8 C61 56.0(6) ?
C64 Er8 C61 58.8(7) ?
C57 Er8 C61 89.4(7) ?
C60 Er8 C61 29.4(5) ?
C63 Er8 C61 90.6(7) ?
C78 Er8 C61 44.6(6) ?
C56 Er8 C61 116.2(6) ?
C62 Er8 C61 110.4(6) ?
C58 Er8 C61 93.1(7) ?
C52 Er8 C61 51.4(6) ?
C24 Er9 C31 37.5(6) ?
C24 Er9 C25 31.7(6) ?
C31 Er9 C25 62.2(6) ?
C24 Er9 C30 63.6(9) ?
C31 Er9 C30 34.8(7) ?
C25 Er9 C30 72.9(9) ?
C24 Er9 C44 34.8(8) ?
C31 Er9 C44 55.5(7) ?
C25 Er9 C44 58.2(8) ?
C30 Er9 C44 89.7(9) ?
C24 Er9 C16 59.3(8) ?
C31 Er9 C16 70.1(7) ?
C25 Er9 C16 36.0(6) ?
C30 Er9 C16 57.6(9) ?
C44 Er9 C16 92.2(8) ?
C24 Er9 C15 72.1(9) ?
C31 Er9 C15 61.5(8) ?
C25 Er9 C15 61.7(8) ?
C30 Er9 C15 33.9(7) ?
C44 Er9 C15 106.5(9) ?
C16 Er9 C15 30.7(6) ?
C24 Er9 C77 58.7(7) ?
C31 Er9 C77 33.0(6) ?
C25 Er9 C77 89.6(7) ?
C30 Er9 C77 56.8(8) ?
C44 Er9 C77 53.1(7) ?
C16 Er9 C77 103.1(8) ?
C15 Er9 C77 89.8(9) ?
C24 Er9 C26 55.6(7) ?
C31 Er9 C26 91.1(7) ?
C25 Er9 C26 30.1(6) ?
C30 Er9 C26 101.6(9) ?
C44 Er9 C26 66.3(8) ?
C16 Er9 C26 51.1(6) ?
C15 Er9 C26 81.7(8) ?
C77 Er9 C26 113.1(8) ?
C24 Er9 C69 51.8(7) ?
C31 Er9 C69 52.5(6) ?
C25 Er9 C69 81.0(7) ?
C30 Er9 C69 85.7(8) ?
C44 Er9 C69 25.5(5) ?
C16 Er9 C69 110.8(7) ?
C15 Er9 C69 113.6(8) ?
C77 Er9 C69 34.0(6) ?
C26 Er9 C69 91.8(8) ?
C24 Er9 C45 53.5(9) ?
C31 Er9 C45 83.5(8) ?
C25 Er9 C45 60.5(8) ?
C30 Er9 C45 116.1(9) ?
C44 Er9 C45 29.2(6) ?
C16 Er9 C45 95.8(8) ?
C15 Er9 C45 121.3(8) ?
C77 Er9 C45 80.6(8) ?
C26 Er9 C45 51.5(7) ?
C69 Er9 C45 47.9(6) ?
C55 Er10 C54 31.7(6) ?
C55 Er10 C17 60.9(7) ?
C54 Er10 C17 36.5(6) ?
C55 Er10 C18 71.4(7) ?
C54 Er10 C18 62.8(8) ?
C17 Er10 C18 34.6(6) ?
C55 Er10 C7 37.6(5) ?
C54 Er10 C7 62.3(7) ?
C17 Er10 C7 72.3(7) ?
C18 Er10 C7 58.7(7) ?
C55 Er10 C6 62.8(7) ?
C54 Er10 C6 74.3(8) ?
C17 Er10 C6 63.1(7) ?
C18 Er10 C6 34.7(6) ?
C7 Er10 C6 31.8(6) ?
C55 Er10 C53 32.0(6) ?
C54 Er10 C53 55.7(8) ?
C17 Er10 C53 90.7(7) ?
C18 Er10 C53 102.7(7) ?
C7 Er10 C53 53.9(6) ?
C6 Er10 C53 85.4(7) ?
C55 Er10 C61 57.3(7) ?
C54 Er10 C61 32.8(7) ?
C17 Er10 C61 52.8(7) ?
C18 Er10 C61 86.9(7) ?
C7 Er10 C61 93.4(7) ?
C6 Er10 C61 106.5(7) ?
C53 Er10 C61 64.9(7) ?
C55 Er10 C80 85.9(7) ?
C54 Er10 C80 55.2(7) ?
C17 Er10 C80 30.6(6) ?
C18 Er10 C80 55.4(7) ?
C7 Er10 C80 102.9(7) ?
C6 Er10 C80 89.4(8) ?
C53 Er10 C80 109.4(8) ?
C61 Er10 C80 49.8(6) ?
C55 Er10 C1 51.5(6) ?
C54 Er10 C1 82.6(7) ?
C17 Er10 C1 101.0(7) ?
C18 Er10 C1 86.1(7) ?
C7 Er10 C1 29.3(5) ?
C6 Er10 C1 53.5(6) ?
C53 Er10 C1 46.4(5) ?
C61 Er10 C1 106.7(7) ?
C80 Er10 C1 131.5(7) ?
C55 Er10 Er2 115.6(9) ?
C54 Er10 Er2 129.2(11) ?
C17 Er10 Er2 158.3(10) ?
C18 Er10 Er2 166.8(9) ?
C7 Er10 Er2 119.1(8) ?
C6 Er10 Er2 136.6(8) ?
C53 Er10 Er2 83.6(7) ?
C61 Er10 Er2 106.3(9) ?
C80 Er10 Er2 133.8(8) ?
C1 Er10 Er2 90.1(6) ?
C1 Er11 C2 37.1(5) ?
C1 Er11 C7 36.8(5) ?
C2 Er11 C7 64.6(6) ?
C1 Er11 C50 35.8(5) ?
C2 Er11 C50 62.9(6) ?
C7 Er11 C50 58.8(5) ?
C1 Er11 C4 61.4(6) ?
C2 Er11 C4 34.9(5) ?
C7 Er11 C4 68.2(6) ?
C50 Er11 C4 94.9(6) ?
C1 Er11 C3 59.7(5) ?
C2 Er11 C3 30.9(5) ?
C7 Er11 C3 93.5(6) ?
C50 Er11 C3 67.8(6) ?
C4 Er11 C3 54.3(5) ?
C1 Er11 C6 60.8(7) ?
C2 Er11 C6 73.0(7) ?
C7 Er11 C6 30.1(5) ?
C50 Er11 C6 88.7(6) ?
C4 Er11 C6 57.2(6) ?
C3 Er11 C6 103.5(6) ?
C1 Er11 C5 69.2(7) ?
C2 Er11 C5 60.4(6) ?
C7 Er11 C5 54.0(6) ?
C50 Er11 C5 104.5(6) ?
C4 Er11 C5 31.7(5) ?
C3 Er11 C5 85.5(5) ?
C6 Er11 C5 30.4(5) ?
C1 Er11 Er2 128.4(7) ?
C2 Er11 Er2 124.2(6) ?
C7 Er11 Er2 147.0(6) ?
C50 Er11 Er2 95.0(6) ?
C4 Er11 Er2 139.4(5) ?
C3 Er11 Er2 94.1(5) ?
C6 Er11 Er2 162.1(5) ?
C5 Er11 Er2 158.7(5) ?
C1 Er11 C53 52.7(6) ?
C2 Er11 C53 87.8(6) ?
C7 Er11 C53 53.6(6) ?
C50 Er11 C53 29.3(5) ?
C4 Er11 C53 113.2(7) ?
C3 Er11 C53 97.1(6) ?
C6 Er11 C53 81.1(6) ?
C5 Er11 C53 107.6(7) ?
C1 Er11 C48 58.4(6) ?
C2 Er11 C48 66.0(5) ?
C7 Er11 C48 89.5(5) ?
C50 Er11 C48 31.8(5) ?
C4 Er11 C48 100.5(5) ?
C3 Er11 C48 52.5(5) ?
C6 Er11 C48 118.2(6) ?
C5 Er11 C48 124.0(5) ?
C53 Er11 C48 54.1(5) ?
C45 Er12 C44 37.2(7) ?
C45 Er12 C43 35.0(6) ?
C44 Er12 C43 58.5(7) ?
C45 Er12 C27 35.0(6) ?
C44 Er12 C27 63.5(7) ?
C43 Er12 C27 60.0(6) ?
C45 Er12 C69 59.5(6) ?
C44 Er12 C69 29.2(6) ?
C43 Er12 C69 63.4(6) ?
C27 Er12 C69 91.2(6) ?
C45 Er12 C24 59.7(7) ?
C44 Er12 C24 35.0(7) ?
C43 Er12 C24 90.7(6) ?
C27 Er12 C24 65.5(7) ?
C69 Er12 C24 53.3(6) ?
C45 Er12 Er2 117.4(7) ?
C44 Er12 Er2 154.5(7) ?
C43 Er12 Er2 101.7(6) ?
C27 Er12 Er2 93.3(5) ?
C69 Er12 Er2 159.2(7) ?
C24 Er12 Er2 145.9(6) ?
C45 Er12 C46 55.7(7) ?
C44 Er12 C46 59.1(7) ?
C43 Er12 C46 29.0(5) ?
C27 Er12 C46 87.1(7) ?
C69 Er12 C46 47.5(6) ?
C24 Er12 C46 93.8(7) ?
C45 Er12 C71 68.5(7) ?
C44 Er12 C71 50.5(7) ?
C43 Er12 C71 55.3(6) ?
C27 Er12 C71 103.4(7) ?
C69 Er12 C71 25.4(5) ?
C24 Er12 C71 78.6(6) ?
C46 Er12 C71 29.5(5) ?
C45 Er12 Er1 151.9(8) ?
C44 Er12 Er1 122.8(8) ?
C43 Er12 Er1 170.6(5) ?
C27 Er12 Er1 129.4(6) ?
C69 Er12 Er1 112.8(6) ?
C24 Er12 Er1 93.4(6) ?
C46 Er12 Er1 142.0(5) ?
C71 Er12 Er1 117.3(6) ?
C45 Er12 C40 53.0(7) ?
C44 Er12 C40 84.3(7) ?
C43 Er12 C40 27.2(5) ?
C27 Er12 C40 61.1(6) ?
C69 Er12 C40 89.9(6) ?
C24 Er12 C40 112.7(6) ?
C46 Er12 C40 47.6(6) ?
C71 Er12 C40 77.1(7) ?
C45 Er12 C25 63.9(7) ?
C44 Er12 C25 55.2(7) ?
C43 Er12 C25 98.9(6) ?
C27 Er12 C25 52.2(6) ?
C69 Er12 C25 78.6(6) ?
C24 Er12 C25 26.1(5) ?
C46 Er12 C25 112.7(6) ?
C71 Er12 C25 103.7(6) ?
C40 Er12 C25 111.6(6) ?
C25 Er13 C24 31.8(6) ?
C25 Er13 C26 37.8(6) ?
C24 Er13 C26 63.7(7) ?
C25 Er13 C27 63.1(8) ?
C24 Er13 C27 72.4(8) ?
C26 Er13 C27 36.4(6) ?
C25 Er13 Er1 115.9(9) ?
C24 Er13 Er1 110.0(10) ?
C26 Er13 Er1 139.2(9) ?
C27 Er13 Er1 174.0(11) ?
C25 Er13 C45 70.0(7) ?
C24 Er13 C45 59.2(7) ?
C26 Er13 C45 63.2(7) ?
C27 Er13 C45 34.2(6) ?
C25 Er13 C44 60.0(8) ?
C24 Er13 C44 34.6(7) ?
C26 Er13 C44 75.4(8) ?
C27 Er13 C44 61.2(7) ?
C45 Er13 C44 32.3(6) ?
C25 Er13 C16 36.3(6) ?
C24 Er13 C16 57.5(7) ?
C26 Er13 C16 57.7(7) ?
C27 Er13 C16 92.8(8) ?
C45 Er13 C16 106.3(8) ?
C44 Er13 C16 91.7(8) ?
C25 Er13 C20 56.9(7) ?
C24 Er13 C20 88.3(8) ?
C26 Er13 C20 30.9(6) ?
C27 Er13 C20 58.8(7) ?
C45 Er13 C20 91.3(8) ?
C44 Er13 C20 106.1(8) ?
C16 Er13 C20 54.1(6) ?
C25 Er13 C31 54.9(7) ?
C24 Er13 C31 30.5(6) ?
C26 Er13 C31 91.7(8) ?
C27 Er13 C31 102.2(8) ?
C45 Er13 C31 81.4(7) ?
C44 Er13 C31 49.7(7) ?
C16 Er13 C31 61.4(6) ?
C20 Er13 C31 109.5(7) ?
C25 Er13 Er2 149.8(11) ?
C24 Er13 Er2 163.1(8) ?
C26 Er13 Er2 112.5(10) ?
C27 Er13 Er2 94.9(8) ?
C44 Er13 Er2 129.4(8) ?
C16 Er13 Er2 136.2(9) ?
C20 Er13 Er2 94.7(8) ?
C31 Er13 Er2 155.2(8) ?
C25 Er13 C11 53.9(6) ?
C24 Er13 C11 83.4(7) ?
C26 Er13 C11 50.6(6) ?
C27 Er13 C11 85.4(8) ?
C45 Er13 C11 113.3(8) ?
C44 Er13 C11 113.7(8) ?
C16 Er13 C11 30.7(5) ?
C20 Er13 C11 29.9(5) ?
C31 Er13 C11 92.1(7) ?
C55 Er14 C7 39.2(5) ?
C55 Er14 C53 36.6(6) ?
C7 Er14 C53 60.4(7) ?
C55 Er14 C1 58.8(6) ?
C7 Er14 C1 34.6(5) ?
C53 Er14 C1 54.7(6) ?
C55 Er14 C54 29.6(6) ?
C7 Er14 C54 60.3(7) ?
C53 Er14 C54 58.0(7) ?
C1 Er14 C54 87.4(7) ?
C55 Er14 C50 57.8(6) ?
C7 Er14 C50 57.9(6) ?
C53 Er14 C50 31.6(5) ?
C1 Er14 C50 32.7(5) ?
C54 Er14 C50 85.6(7) ?
C55 Er14 C6 60.9(7) ?
C7 Er14 C6 30.6(5) ?
C53 Er14 C6 90.1(7) ?
C1 Er14 C6 57.4(6) ?
C54 Er14 C6 67.9(8) ?
C50 Er14 C6 86.9(7) ?
C55 Er14 C52 58.3(7) ?
C7 Er14 C52 91.3(7) ?
C53 Er14 C52 32.1(6) ?
C1 Er14 C52 84.8(7) ?
C54 Er14 C52 63.7(8) ?
C50 Er14 C52 54.9(6) ?
C6 Er14 C52 118.8(7) ?
C55 Er14 Er2 136.1(8) ?
C7 Er14 Er2 144.1(10) ?
C53 Er14 Er2 100.3(8) ?
C1 Er14 Er2 109.6(8) ?
C54 Er14 Er2 138.0(8) ?
C50 Er14 Er2 89.4(7) ?
C6 Er14 Er2 153.3(8) ?
C52 Er14 Er2 79.5(6) ?
C55 Er14 C18 63.7(7) ?
C7 Er14 C18 53.2(6) ?
C53 Er14 C18 100.1(7) ?
C1 Er14 C18 85.8(6) ?
C54 Er14 C18 53.6(7) ?
C50 Er14 C18 110.4(6) ?
C6 Er14 C18 30.4(5) ?
C52 Er14 C18 116.9(7) ?
C55 Er14 C17 53.4(7) ?
C7 Er14 C17 65.0(6) ?
C53 Er14 C17 87.5(7) ?
C1 Er14 C17 99.3(6) ?
C54 Er14 C17 30.7(6) ?
C50 Er14 C17 110.8(6) ?
C6 Er14 C17 54.7(6) ?
C52 Er14 C17 93.0(7) ?
C18 Er14 C17 28.6(5) ?
C17 Er15 C54 36.3(7) ?
C17 Er15 C61 57.5(7) ?
C54 Er15 C61 36.5(7) ?
C17 Er15 C55 56.6(7) ?
C54 Er15 C55 28.9(6) ?
C61 Er15 C55 58.5(8) ?
C17 Er15 C80 34.7(7) ?
C54 Er15 C80 60.0(8) ?
C61 Er15 C80 56.5(8) ?
C55 Er15 C80 87.2(8) ?
C17 Er15 C79 56.6(7) ?
C54 Er15 C79 55.4(7) ?
C61 Er15 C79 27.9(6) ?
C55 Er15 C79 82.8(7) ?
C80 Er15 C79 37.1(7) ?
C17 Er15 C18 31.8(6) ?
C54 Er15 C18 58.2(8) ?
C61 Er15 C18 88.1(8) ?
C55 Er15 C18 62.6(7) ?
C80 Er15 C18 57.0(8) ?
C79 Er15 C18 87.5(8) ?
C17 Er15 C60 86.4(8) ?
C54 Er15 C60 55.9(9) ?
C61 Er15 C60 31.1(6) ?
C55 Er15 C60 62.8(8) ?
C80 Er15 C60 86.3(8) ?
C79 Er15 C60 51.6(7) ?
C18 Er15 C60 113.9(8) ?
C17 Er15 C81 56.2(10) ?
C54 Er15 C81 86.8(11) ?
C61 Er15 C81 80.4(11) ?
C55 Er15 C81 112.3(9) ?
C80 Er15 C81 27.2(7) ?
C79 Er15 C81 55.1(9) ?
C18 Er15 C81 65.0(9) ?
C60 Er15 C81 106.7(10) ?
C17 Er15 Er2 165.2(17) ?
C54 Er15 Er2 130.3(16) ?
C61 Er15 Er2 116.7(11) ?
C55 Er15 Er2 108.6(14) ?
C80 Er15 Er2 156.5(12) ?
C79 Er15 Er2 125.7(9) ?
C18 Er15 Er2 145.7(12) ?
C60 Er15 Er2 85.9(9) ?
C81 Er15 Er2 138.4(12) ?
C31 Er16 C30 36.8(7) ?
C31 Er16 C77 38.3(7) ?
C30 Er16 C77 64.5(9) ?
C31 Er16 C24 35.4(6) ?
C30 Er16 C24 61.6(8) ?
C77 Er16 C24 61.4(7) ?
C31 Er16 C29 61.0(8) ?
C30 Er16 C29 34.5(7) ?
C77 Er16 C29 66.9(9) ?
C24 Er16 C29 93.5(8) ?
C31 Er16 C76 63.0(7) ?
C30 Er16 C76 73.7(10) ?
C77 Er16 C76 30.4(6) ?
C24 Er16 C76 91.6(8) ?
C29 Er16 C76 56.9(8) ?
C31 Er16 C72 71.0(9) ?
C30 Er16 C72 61.6(9) ?
C77 Er16 C72 53.6(8) ?
C24 Er16 C72 106.0(9) ?
C29 Er16 C72 32.5(6) ?
C76 Er16 C72 29.7(6) ?
C31 Er16 C15 59.6(7) ?
C30 Er16 C15 32.1(7) ?
C77 Er16 C15 94.7(9) ?
C24 Er16 C15 65.3(7) ?
C29 Er16 C15 55.6(7) ?
C76 Er16 C15 105.4(10) ?
C72 Er16 C15 87.8(10) ?
C31 Er16 C69 55.9(6) ?
C30 Er16 C69 92.0(8) ?
C77 Er16 C69 36.9(7) ?
C24 Er16 C69 52.3(6) ?
C29 Er16 C69 103.5(8) ?
C76 Er16 C69 58.8(7) ?
C72 Er16 C69 87.5(7) ?
C15 Er16 C69 112.9(7) ?
C31 Er16 C44 54.0(7) ?
C30 Er16 C44 89.1(9) ?
C77 Er16 C44 55.2(8) ?
C24 Er16 C44 32.7(7) ?
C29 Er16 C44 113.7(8) ?
C76 Er16 C44 82.6(8) ?
C72 Er16 C44 108.8(8) ?
C15 Er16 C44 98.0(8) ?
C69 Er16 C44 26.1(5) ?
C31 Er16 C25 54.9(6) ?
C30 Er16 C25 65.8(8) ?
C77 Er16 C25 86.9(7) ?
C24 Er16 C25 26.0(5) ?
C29 Er16 C25 100.2(7) ?
C76 Er16 C25 116.4(7) ?
C72 Er16 C25 123.7(8) ?
C15 Er16 C25 53.5(6) ?
C69 Er16 C25 75.6(7) ?
C44 Er16 C25 51.3(7) ?
C54 Er17 C55 32.0(7) ?
C54 Er17 Er1 121(2) ?
C55 Er17 Er1 115.6(17) ?
C54 Er17 C61 37.5(8) ?
C55 Er17 C61 63.0(9) ?
C54 Er17 C53 59.6(11) ?
C55 Er17 C53 34.5(8) ?
C61 Er17 C53 73.3(13) ?
C54 Er17 C17 34.9(8) ?
C55 Er17 C17 57.9(8) ?
C61 Er17 C17 55.6(8) ?
C53 Er17 C17 91.4(10) ?
C54 Er17 C60 60.7(11) ?
C55 Er17 C60 70.5(12) ?
C61 Er17 C60 33.5(8) ?
C53 Er17 C60 59.5(12) ?
C17 Er17 C60 88.0(9) ?
C54 Er17 C52 70.3(14) ?
C55 Er17 C52 60.2(13) ?
C61 Er17 C52 61.1(12) ?
C53 Er17 C52 33.1(9) ?
C17 Er17 C52 104.9(12) ?
C60 Er17 C52 33.1(8) ?
C54 Er17 C7 57.6(9) ?
C55 Er17 C7 33.7(7) ?
C61 Er17 C7 94.1(10) ?
C53 Er17 C7 52.7(9) ?
C17 Er17 C7 64.1(8) ?
C60 Er17 C7 103.6(13) ?
C52 Er17 C7 85.4(13) ?
C54 Er17 C79 53.3(9) ?
C55 Er17 C79 84.2(9) ?
C61 Er17 C79 26.1(6) ?
C53 Er17 C79 99.4(12) ?
C17 Er17 C79 52.4(8) ?
C60 Er17 C79 52.1(8) ?
C52 Er17 C79 84.1(12) ?
C7 Er17 C79 109.5(9) ?
C54 Er17 C18 55.8(11) ?
C55 Er17 C18 62.9(9) ?
C61 Er17 C18 84.6(11) ?
C53 Er17 C18 96.0(10) ?
C17 Er17 C18 29.5(7) ?
C60 Er17 C18 115.4(9) ?
C52 Er17 C18 122.1(11) ?
C7 Er17 C18 49.7(8) ?
C79 Er17 C18 80.4(11) ?
C54 Er17 Er2 150(3) ?
C55 Er17 Er2 127(2) ?
C61 Er17 Er2 127(2) ?
C53 Er17 Er2 93.3(17) ?
C17 Er17 Er2 175(2) ?
C60 Er17 Er2 95.4(16) ?
C52 Er17 Er2 79.8(15) ?
C7 Er17 Er2 118.2(14) ?
C79 Er17 Er2 127.8(14) ?
C18 Er17 Er2 148.3(15) ?
C43 Er18 C40 38.1(7) ?
C43 Er18 Er2 136.9(13) ?
C40 Er18 Er2 100.8(11) ?
C43 Er18 C45 37.7(7) ?
C40 Er18 C45 64.9(9) ?
C43 Er18 C46 34.9(7) ?
C40 Er18 C46 61.7(9) ?
C45 Er18 C46 61.4(9) ?
C43 Er18 C42 62.3(9) ?
C40 Er18 C42 34.4(7) ?
C45 Er18 C42 97.0(10) ?
C46 Er18 C42 65.6(9) ?
C43 Er18 C41 62.3(9) ?
C40 Er18 C41 32.7(7) ?
C45 Er18 C41 69.7(9) ?
C46 Er18 C41 92.9(10) ?
C42 Er18 C41 54.5(7) ?
C43 Er18 C66 59.4(9) ?
C40 Er18 C66 66.6(9) ?
C45 Er18 C66 92.5(10) ?
C46 Er18 C66 31.9(7) ?
C42 Er18 C66 49.8(7) ?
C41 Er18 C66 98.2(10) ?
C43 Er18 C27 61.5(8) ?
C40 Er18 C27 69.4(9) ?
C45 Er18 C27 32.2(6) ?
C46 Er18 C27 92.1(10) ?
C42 Er18 C27 103.2(10) ?
C41 Er18 C27 54.9(7) ?
C66 Er18 C27 120.9(10) ?
C43 Er18 C28 68.2(9) ?
C40 Er18 C28 56.2(8) ?
C45 Er18 C28 54.2(7) ?
C46 Er18 C28 103.0(10) ?
C42 Er18 C28 84.5(9) ?
C41 Er18 C28 30.5(5) ?
C66 Er18 C28 121.5(10) ?
C27 Er18 C28 27.8(5) ?
C43 Er18 C67 66.4(9) ?
C40 Er18 C67 56.0(8) ?
C45 Er18 C67 104.0(10) ?
C46 Er18 C67 51.0(8) ?
C42 Er18 C67 28.7(5) ?
C41 Er18 C67 82.5(9) ?
C66 Er18 C67 24.2(5) ?
C27 Er18 C67 123.4(10) ?
C28 Er18 C67 111.3(10) ?
C43 Er18 C71 58.4(9) ?
C40 Er18 C71 91.4(10) ?
C45 Er18 C71 66.6(8) ?
C46 Er18 C71 30.3(7) ?
C42 Er18 C71 93.3(9) ?
C41 Er18 C71 120.5(11) ?
C66 Er18 C71 47.4(7) ?
C27 Er18 C71 97.9(9) ?
C28 Er18 C71 119.8(10) ?
C67 Er18 C71 71.5(8) ?
C27 Er19 Er2 125.2(12) ?
C27 Er19 C26 37.9(7) ?
C27 Er19 C28 34.4(7) ?
C26 Er19 C28 61.6(8) ?
C27 Er19 C20 63.4(8) ?
C26 Er19 C20 32.2(6) ?
C28 Er19 C20 70.5(8) ?
C27 Er19 C45 34.8(6) ?
C26 Er19 C45 62.7(7) ?
C28 Er19 C45 58.0(7) ?
C20 Er19 C45 93.9(9) ?
C27 Er19 C23 61.5(8) ?
C26 Er19 C23 68.2(8) ?
C28 Er19 C23 34.4(6) ?
C20 Er19 C23 56.4(7) ?
C45 Er19 C23 91.6(8) ?
C27 Er19 C25 58.1(8) ?
C26 Er19 C25 32.5(6) ?
C28 Er19 C25 90.0(8) ?
C20 Er19 C25 53.1(6) ?
C45 Er19 C25 62.9(7) ?
C23 Er19 C25 100.6(8) ?
C27 Er19 C21 72.0(8) ?
C26 Er19 C21 57.6(7) ?
C28 Er19 C21 58.6(7) ?
C20 Er19 C21 32.3(5) ?
C45 Er19 C21 106.8(9) ?
C23 Er19 C21 30.0(5) ?
C25 Er19 C21 84.8(7) ?
C27 Er19 C41 56.3(8) ?
C26 Er19 C41 90.2(8) ?
C28 Er19 C41 29.8(6) ?
C20 Er19 C41 99.3(9) ?
C45 Er19 C41 61.7(7) ?
C23 Er19 C41 50.1(6) ?
C25 Er19 C41 114.3(8) ?
C21 Er19 C41 79.9(8) ?
C27 Er19 Er1 147.2(12) ?
C26 Er19 Er1 116.9(10) ?
C28 Er19 Er1 174.7(9) ?
C20 Er19 Er1 105.5(8) ?
C45 Er19 Er1 126.5(10) ?
C23 Er19 Er1 140.6(8) ?
C25 Er19 Er1 90.1(8) ?
C21 Er19 Er1 116.1(8) ?
C41 Er19 Er1 152.7(8) ?
C50 Er20 Er1 133(4) ?
C50 Er20 C48 36.2(7) ?
C50 Er20 C1 34.9(7) ?
C48 Er20 C1 61.7(7) ?
C50 Er20 C2 60.3(9) ?
C48 Er20 C2 68.9(8) ?
C1 Er20 C2 32.9(7) ?
C50 Er20 C49 61.3(10) ?
C48 Er20 C49 32.0(8) ?
C1 Er20 C49 70.2(8) ?
C2 Er20 C49 57.7(7) ?
C50 Er20 C3 69.7(8) ?
C48 Er20 C3 57.3(9) ?
C1 Er20 C3 57.5(8) ?
C2 Er20 C3 30.8(5) ?
C49 Er20 C3 32.5(6) ?
C50 Er20 C53 29.8(6) ?
C48 Er20 C53 58.8(8) ?
C1 Er20 C53 51.5(9) ?
C2 Er20 C53 83.6(13) ?
C49 Er20 C53 88.9(11) ?
C3 Er20 C53 99.1(9) ?
C50 Er20 C47 53.6(12) ?
C48 Er20 C47 29.3(9) ?
C1 Er20 C47 86.6(11) ?
C2 Er20 C47 98.2(12) ?
C49 Er20 C47 51.7(13) ?
C3 Er20 C47 82.9(16) ?
C53 Er20 C47 60.8(10) ?
C50 Er20 C7 52.8(13) ?
C48 Er20 C7 87.4(11) ?
C1 Er20 C7 30.4(10) ?
C2 Er20 C7 54.2(14) ?
C49 Er20 C7 100.6(11) ?
C3 Er20 C7 84.1(15) ?
C53 Er20 C7 49.5(11) ?
C47 Er20 C7 105.2(9) ?
C20 Er21 C26 35.3(7) ?
C20 Er21 C11 38.0(8) ?
C26 Er21 C11 59.1(9) ?
C20 Er21 C25 59.5(9) ?
C26 Er21 C25 34.4(7) ?
C11 Er21 C25 58.7(9) ?
C20 Er21 C16 61.7(10) ?
C26 Er21 C16 58.9(9) ?
C11 Er21 C16 35.7(7) ?
C25 Er21 C16 35.6(6) ?
C20 Er21 Er1 144.5(16) ?
C26 Er21 Er1 140.5(15) ?
C11 Er21 Er1 106.5(13) ?
C25 Er21 Er1 106.1(12) ?
C16 Er21 Er1 87.6(11) ?
C20 Er21 C21 35.9(7) ?
C26 Er21 C21 61.1(9) ?
C11 Er21 C21 65.2(10) ?
C25 Er21 C21 92.9(11) ?
C16 Er21 C21 96.3(12) ?
C20 Er21 C27 60.0(9) ?
C26 Er21 C27 32.3(7) ?
C11 Er21 C27 91.0(11) ?
C25 Er21 C27 54.2(8) ?
C16 Er21 C27 87.4(11) ?
C21 Er21 C27 67.4(9) ?
C20 Er21 Er2 119.0(14) ?
C26 Er21 Er2 122.4(13) ?
C11 Er21 Er2 144.0(14) ?
C25 Er21 Er2 145.9(14) ?
C16 Er21 Er2 178.5(15) ?
C21 Er21 Er2 84.1(10) ?
C27 Er21 Er2 94.1(11) ?
C20 Er21 C9 59.9(10) ?
C26 Er21 C9 89.6(12) ?
C11 Er21 C9 32.4(7) ?
C25 Er21 C9 89.6(11) ?
C16 Er21 C9 58.8(9) ?
C21 Er21 C9 68.6(9) ?
C27 Er21 C9 119.5(12) ?
C20 Er21 C24 81.9(11) ?
C26 Er21 C24 51.6(8) ?
C11 Er21 C24 79.8(10) ?
C25 Er21 C24 23.3(6) ?
C16 Er21 C24 49.3(8) ?
C21 Er21 C24 112.6(11) ?
C27 Er21 C24 57.4(8) ?
C9 Er21 C24 108.0(11) ?
C20 Er21 C15 87.6(12) ?
C26 Er21 C15 84.3(11) ?
C11 Er21 C15 54.7(9) ?
C25 Er21 C15 54.2(8) ?
C16 Er21 C15 27.0(6) ?
C21 Er21 C15 119.8(13) ?
C27 Er21 C15 108.3(11) ?
C9 Er21 C15 63.3(9) ?
C24 Er21 C15 56.0(8) ?
C30 Er22 C15 39.6(8) ?
C30 Er22 C29 38.7(8) ?
C15 Er22 C29 66.4(8) ?
C30 Er22 C31 35.5(7) ?
C15 Er22 C31 64.6(8) ?
C29 Er22 C31 62.0(7) ?
C30 Er22 C14 63.1(9) ?
C15 Er22 C14 32.6(6) ?
C29 Er22 C14 69.6(8) ?
C31 Er22 C14 95.1(8) ?
C30 Er22 C16 59.5(9) ?
C15 Er22 C16 30.6(6) ?
C29 Er22 C16 94.5(8) ?
C31 Er22 C16 66.3(7) ?
C14 Er22 C16 52.9(7) ?
C30 Er22 C72 62.4(9) ?
C15 Er22 C72 97.7(10) ?
C29 Er22 C72 32.8(6) ?
C31 Er22 C72 66.1(7) ?
C14 Er22 C72 101.2(9) ?
C16 Er22 C72 121.9(9) ?
C30 Er22 C12 63.1(9) ?
C15 Er22 C12 71.0(9) ?
C29 Er22 C12 32.2(6) ?
C31 Er22 C12 93.2(8) ?
C14 Er22 C12 55.2(8) ?
C16 Er22 C12 101.2(9) ?
C72 Er22 C12 51.2(7) ?
C30 Er22 C24 58.2(9) ?
C15 Er22 C24 67.4(8) ?
C29 Er22 C24 92.1(8) ?
C31 Er22 C24 31.2(6) ?
C14 Er22 C24 99.4(8) ?
C16 Er22 C24 51.6(6) ?
C72 Er22 C24 95.7(8) ?
C12 Er22 C24 121.1(8) ?
C30 Er22 C13 70.3(9) ?
C15 Er22 C13 57.4(8) ?
C29 Er22 C13 54.9(7) ?
C31 Er22 C13 105.7(8) ?
C14 Er22 C13 30.7(5) ?
C16 Er22 C13 83.0(7) ?
C72 Er22 C13 79.5(7) ?
C12 Er22 C13 28.5(6) ?
C24 Er22 C13 123.0(8) ?
C30 Er22 C77 57.4(9) ?
C15 Er22 C77 93.9(9) ?
C29 Er22 C77 62.4(7) ?
C31 Er22 C77 31.3(6) ?
C14 Er22 C77 120.3(9) ?
C16 Er22 C77 97.0(8) ?
C72 Er22 C77 47.5(7) ?
C12 Er22 C77 93.1(8) ?
C24 Er22 C77 51.7(7) ?
C13 Er22 C77 117.1(8) ?
C18 Er23 C19 38.7(9) ?
C18 Er23 C17 34.9(8) ?
C19 Er23 C17 60.5(11) ?
C18 Er23 C6 35.2(8) ?
C19 Er23 C6 62.8(11) ?
C17 Er23 C6 61.4(10) ?
C18 Er23 C82 65.5(12) ?
C19 Er23 C82 34.7(8) ?
C17 Er23 C82 67.7(11) ?
C6 Er23 C82 96.3(14) ?
C18 Er23 C12 61.8(11) ?
C19 Er23 C12 32.7(8) ?
C17 Er23 C12 91.5(13) ?
C6 Er23 C12 66.8(11) ?
C82 Er23 C12 53.1(10) ?
C18 Er23 C81 73.7(12) ?
C19 Er23 C81 57.8(11) ?
C17 Er23 C81 57.4(10) ?
C6 Er23 C81 108.8(15) ?
C82 Er23 C81 29.0(7) ?
C12 Er23 C81 81.9(13) ?
C18 Er23 C80 59.4(10) ?
C19 Er23 C80 63.2(11) ?
C17 Er23 C80 32.6(7) ?
C6 Er23 C80 92.1(13) ?
C82 Er23 C80 49.1(9) ?
C12 Er23 C80 94.7(13) ?
C81 Er23 C80 27.4(7) ?
C18 Er23 C5 57.7(10) ?
C19 Er23 C5 66.8(11) ?
C17 Er23 C5 89.6(12) ?
C6 Er23 C5 29.8(6) ?
C82 Er23 C5 100.2(14) ?
C12 Er23 C5 52.6(9) ?
C81 Er23 C5 124.0(15) ?
C80 Er23 C5 117.1(14) ?
C18 Er23 C54 55.2(11) ?
C19 Er23 C54 89.0(13) ?
C17 Er23 C54 30.0(7) ?
C6 Er23 C54 64.0(10) ?
C82 Er23 C54 96.4(13) ?
C12 Er23 C54 116.9(14) ?
C81 Er23 C54 79.1(12) ?
C80 Er23 C54 51.7(9) ?
C5 Er23 C54 93.1(12) ?
C18 Er23 C7 52.7(9) ?
C19 Er23 C7 87.8(13) ?
C17 Er23 C7 62.6(10) ?
C6 Er23 C7 27.3(6) ?
C82 Er23 C7 118.2(14) ?
C12 Er23 C7 93.7(12) ?
C81 Er23 C7 119.6(14) ?
C80 Er23 C7 94.7(12) ?
C5 Er23 C7 47.6(7) ?
C54 Er23 C7 49.7(8) ?
N3 Co1 N2 90.1(3) y
N3 Co1 N1 178.2(3) y
N2 Co1 N1 89.9(3) y
N3 Co1 N4 89.8(3) y
N2 Co1 N4 176.2(3) y
N1 Co1 N4 90.0(3) y
C83 N1 C86 106.2(7) ?
C83 N1 Co1 126.5(6) ?
C86 N1 Co1 126.7(6) ?
C91 N2 C88 104.5(7) ?
C91 N2 Co1 127.6(6) ?
C88 N2 Co1 127.8(6) ?
C93 N3 C96 105.3(7) ?
C93 N3 Co1 127.2(6) ?
C96 N3 Co1 127.3(6) ?
C101 N4 C98 104.7(7) ?
C101 N4 Co1 127.5(6) ?
C98 N4 Co1 127.8(6) ?
C102 C83 N1 126.3(8) ?
C102 C83 C84 124.2(8) ?
N1 C83 C84 109.4(8) ?
C85 C84 C83 107.7(8) ?
C85 C84 C103 128.1(8) ?
C83 C84 C103 124.0(8) ?
C84 C85 C86 107.5(8) ?
C84 C85 C105 129.7(8) ?
C86 C85 C105 122.5(8) ?
C87 C86 N1 125.4(8) ?
C87 C86 C85 125.3(8) ?
N1 C86 C85 109.2(8) ?
C86 C87 C88 126.3(8) ?
C87 C88 N2 123.9(8) ?
C87 C88 C89 125.4(8) ?
N2 C88 C89 110.7(8) ?
C90 C89 C88 107.8(8) ?
C90 C89 C107 127.5(9) ?
C88 C89 C107 124.6(8) ?
C89 C90 C91 106.1(8) ?
C89 C90 C109 130.2(9) ?
C91 C90 C109 123.7(8) ?
C92 C91 N2 124.0(8) ?
C92 C91 C90 125.1(9) ?
N2 C91 C90 110.8(8) ?
C91 C92 C93 125.5(9) ?
N3 C93 C92 125.4(8) ?
N3 C93 C94 110.3(8) ?
C92 C93 C94 124.2(9) ?
C95 C94 C93 107.5(8) ?
C95 C94 C111 128.3(9) ?
C93 C94 C111 124.1(9) ?
C94 C95 C96 105.8(8) ?
C94 C95 C113 128.0(9) ?
C96 C95 C113 126.0(10) ?
C97 C96 N3 125.4(8) ?
C97 C96 C95 123.6(8) ?
N3 C96 C95 111.0(8) ?
C98 C97 C96 125.3(8) ?
C97 C98 N4 124.2(9) ?
C97 C98 C99 125.0(8) ?
N4 C98 C99 110.7(8) ?
C100 C99 C98 108.0(8) ?
C100 C99 C115 127.0(9) ?
C98 C99 C115 124.9(9) ?
C99 C100 C101 105.4(8) ?
C99 C100 C117 130.1(9) ?
C101 C100 C117 124.5(8) ?
C102 C101 N4 124.1(8) ?
C102 C101 C100 124.7(9) ?
N4 C101 C100 111.2(8) ?
C83 C102 C101 125.4(8) ?
C84 C103 C104 113.0(9) ?
C85 C105 C106 112.8(8) ?
C108 C107 C89 113.7(9) ?
C90 C109 C110 113.8(10) ?
C112 C111 C94 113.0(9) ?
C95 C113 C114 113.4(9) ?
C99 C115 C116 112.2(9) ?
C100 C117 C118 110.6(9) ?
C120 C119 C124 122.4(13) ?
C119 C120 C121 117.1(12) ?
C122 C121 C120 120.0(13) ?
C121 C122 C123 120.3(12) ?
C124 C123 C122 119.8(11) ?
C123 C124 C119 120.2(13) ?
Cl3 C131 Cl1 116.4(10) ?
Cl3 C131 Cl2 107.4(9) ?
Cl1 C131 Cl2 104.8(8) ?
C126 C125 C130 120.0 ?
C127 C126 C125 120.0 ?
C126 C127 C128 120.0 ?
C129 C128 C127 120.0 ?
C128 C129 C130 120.0 ?
C129 C130 C125 120.0 ?
C2 C1 C50 118.8(15) y
C2 C1 C7 120.3(15) y
C50 C1 C7 110.2(12) y
C2 C1 Er11 74.3(10) ?
C50 C1 Er11 82.6(11) ?
C7 C1 Er11 80.5(10) ?
C2 C1 Er20 76.4(12) ?
C50 C1 Er20 69.1(17) ?
C7 C1 Er20 92.1(19) ?
C2 C1 Er14 97.3(11) ?
C50 C1 Er14 74.5(10) ?
C7 C1 Er14 64.4(9) ?
C2 C1 Er4 74.0(10) ?
C50 C1 Er4 62.6(9) ?
C7 C1 Er4 102.6(10) ?
C2 C1 Er10 99.7(11) ?
C50 C1 Er10 82.2(10) ?
C7 C1 Er10 54.6(9) ?
C3 C2 C1 123.4(15) y
C3 C2 C4 114.3(14) y
C1 C2 C4 115.6(14) y
C3 C2 Er11 92.1(11) ?
C1 C2 Er11 68.6(10) ?
C4 C2 Er11 84.0(10) ?
C3 C2 Er20 79(2) ?
C1 C2 Er20 70.7(13) ?
C4 C2 Er20 95.9(17) ?
C3 C2 Er4 66.7(10) ?
C1 C2 Er4 77.7(10) ?
C4 C2 Er4 102.8(10) ?
C2 C3 C49 121.5(16) y
C2 C3 C10 123.7(14) y
C49 C3 C10 104.0(8) y
C2 C3 Er4 84.8(11) ?
C49 C3 Er4 61.5(9) ?
C10 C3 Er4 90.1(9) ?
C2 C3 Er20 70(2) ?
C49 C3 Er20 73(2) ?
C10 C3 Er20 96.5(12) ?
C2 C3 Er11 57.1(10) ?
C49 C3 Er11 86.8(11) ?
C10 C3 Er11 98.3(10) ?
C5 C4 C2 120.0(14) y
C5 C4 C8 106.9(9) y
C2 C4 C8 122.2(13) y
C5 C4 Er11 79.8(10) ?
C2 C4 Er11 61.1(9) ?
C8 C4 Er11 99.6(11) ?
C5 C4 Er1 57.5(8) ?
C2 C4 Er1 101.9(10) ?
C8 C4 Er1 75.5(9) ?
C6 C5 C4 123.4(15) y
C6 C5 C13 121.7(14) y
C4 C5 C13 109.3(9) y
C6 C5 Er1 88.1(11) ?
C4 C5 Er1 93.5(10) ?
C13 C5 Er1 64.2(11) ?
C6 C5 Er11 74.4(11) ?
C4 C5 Er11 68.5(9) ?
C13 C5 Er11 106.9(12) ?
C6 C5 Er23 62.8(13) ?
C4 C5 Er23 106.4(13) ?
C13 C5 Er23 81.0(14) ?
C7 C6 C5 115.3(16) y
C7 C6 C18 115.0(16) y
C5 C6 C18 120.6(16) y
C7 C6 Er10 71.8(12) ?
C5 C6 Er10 99.2(13) ?
C18 C6 Er10 69.1(12) ?
C7 C6 Er23 93.5(16) ?
C5 C6 Er23 87.4(14) ?
C18 C6 Er23 60.0(13) ?
C7 C6 Er14 61.4(11) ?
C5 C6 Er14 94.9(13) ?
C18 C6 Er14 82.9(12) ?
C7 C6 Er11 63.5(11) ?
C5 C6 Er11 75.2(11) ?
C18 C6 Er11 101.5(13) ?
C7 C6 Er1 104.2(13) ?
C5 C6 Er1 62.1(10) ?
C18 C6 Er1 76.6(11) ?
C6 C7 C1 125.1(15) y
C6 C7 C55 120.4(15) y
C1 C7 C55 104.4(12) y
C6 C7 Er14 87.9(13) ?
C1 C7 Er14 81.0(11) ?
C55 C7 Er14 67.7(10) ?
C6 C7 Er11 86.4(12) ?
C1 C7 Er11 62.6(9) ?
C55 C7 Er11 89.5(10) ?
C6 C7 Er10 76.4(12) ?
C1 C7 Er10 96.1(11) ?
C55 C7 Er10 66.6(10) ?
C6 C7 Er17 87.2(17) ?
C1 C7 Er17 92.9(13) ?
C55 C7 Er17 56.9(12) ?
C6 C7 Er20 96.3(16) ?
C1 C7 Er20 57.6(12) ?
C55 C7 Er20 83.0(11) ?
C6 C7 Er23 59.1(13) ?
C1 C7 Er23 103.5(13) ?
C55 C7 Er23 80.6(12) ?
C14 C8 C9 121.3(17) y
C14 C8 C4 107.8(10) y
C9 C8 C4 120.5(15) y
C14 C8 Er1 58.7(11) ?
C9 C8 Er1 102.5(14) ?
C4 C8 Er1 75.2(8) ?
C10 C9 C11 121.5(17) y
C10 C9 C8 116.5(17) y
C11 C9 C8 115.0(16) y
C10 C9 Er21 87.6(15) ?
C11 C9 Er21 60.2(13) ?
C8 C9 Er21 97.1(15) ?
C9 C10 C22 123.9(16) y
C9 C10 C3 122.4(14) y
C22 C10 C3 103.9(8) y
C9 C11 C20 115.6(16) y
C9 C11 C16 121.7(16) y
C20 C11 C16 110.0(12) y
C9 C11 Er21 87.4(15) ?
C20 C11 Er21 65.5(13) ?
C16 C11 Er21 80.1(14) ?
C9 C11 Er13 103.2(14) ?
C20 C11 Er13 66.7(11) ?
C16 C11 Er13 64.1(11) ?
C13 C12 C19 121.7(17) y
C13 C12 C29 119.2(16) y
C19 C12 C29 110(2) y
C13 C12 Er1 72.6(14) ?
C19 C12 Er1 84.3(15) ?
C29 C12 Er1 83.7(13) ?
C13 C12 Er23 87.9(16) ?
C19 C12 Er23 57.7(14) ?
C29 C12 Er23 94.8(16) ?
C13 C12 Er6 105.4(16) ?
C19 C12 Er6 57.0(12) ?
C29 C12 Er6 76.8(13) ?
C13 C12 Er22 81.2(14) ?
C19 C12 Er22 99.8(16) ?
C29 C12 Er22 59.6(12) ?
C12 C13 C5 118.7(15) y
C12 C13 C14 121.4(15) y
C5 C13 C14 107.1(10) y
C12 C13 Er1 72.2(14) ?
C5 C13 Er1 80.6(11) ?
C14 C13 Er1 81.9(13) ?
C12 C13 Er22 70.3(14) ?
C5 C13 Er22 101.6(13) ?
C14 C13 Er22 66.2(12) ?
C12 C13 Er23 64.5(15) ?
C5 C13 Er23 69.9(13) ?
C14 C13 Er23 103.4(15) ?
C15 C14 C8 121.8(18) y
C15 C14 C13 120.3(17) y
C8 C14 C13 108.5(12) y
C15 C14 Er1 83.8(14) ?
C8 C14 Er1 92.3(13) ?
C13 C14 Er1 63.1(12) ?
C15 C14 Er22 57.8(14) ?
C8 C14 Er22 102.5(14) ?
C13 C14 Er22 83.2(14) ?
C16 C15 C14 116.4(19) y
C16 C15 C30 116.9(19) y
C14 C15 C30 121.0(19) y
C16 C15 Er22 92.7(17) ?
C14 C15 Er22 89.7(16) ?
C30 C15 Er22 64.5(19) ?
C16 C15 Er9 74.0(15) ?
C14 C15 Er9 105.4(17) ?
C30 C15 Er9 67.8(19) ?
C16 C15 Er16 87.4(16) ?
C14 C15 Er16 103.2(16) ?
C30 C15 Er16 56.6(19) ?
C16 C15 Er1 106.4(18) ?
C14 C15 Er1 65.6(13) ?
C30 C15 Er1 76.8(18) ?
C16 C15 Er21 56.0(15) ?
C14 C15 Er21 90.3(16) ?
C30 C15 Er21 99(2) ?
C15 C16 C11 123.0(18) y
C15 C16 C25 122.7(17) y
C11 C16 C25 104.1(12) y
C15 C16 Er21 97.0(18) ?
C11 C16 Er21 64.2(13) ?
C25 C16 Er21 74.3(12) ?
C15 C16 Er9 75.3(16) ?
C11 C16 Er9 100.0(13) ?
C25 C16 Er9 65.4(12) ?
C15 C16 Er13 93.1(17) ?
C11 C16 Er13 85.1(12) ?
C25 C16 Er13 57.9(10) ?
C15 C16 Er22 56.7(15) ?
C11 C16 Er22 103.0(14) ?
C25 C16 Er22 84.3(12) ?
C15 C16 Er16 65.8(15) ?
C11 C16 Er16 108.0(13) ?
C25 C16 Er16 70.2(11) ?
C18 C17 C54 117.5(18) y
C18 C17 C80 119.8(19) y
C54 C17 C80 114.3(15) y
C18 C17 Er15 86.7(14) ?
C54 C17 Er15 71.8(16) ?
C80 C17 Er15 82.0(16) ?
C18 C17 Er10 74.5(13) ?
C54 C17 Er10 70.5(15) ?
C80 C17 Er10 96.5(15) ?
C18 C17 Er23 62.7(14) ?
C54 C17 Er23 93.4(18) ?
C80 C17 Er23 86.1(16) ?
C18 C17 Er17 88.0(16) ?
C54 C17 Er17 61.8(18) ?
C80 C17 Er17 90.8(16) ?
C18 C17 Er6 71.1(12) ?
C54 C17 Er6 106.2(16) ?
C80 C17 Er6 66.9(13) ?
C18 C17 Er14 75.6(12) ?
C54 C17 Er14 63.1(14) ?
C80 C17 Er14 103.6(14) ?
C17 C18 C6 124.2(17) y
C17 C18 C19 110.8(16) y
C6 C18 C19 117.0(16) y
C17 C18 Er23 82.4(16) ?
C6 C18 Er23 84.8(15) ?
C19 C18 Er23 73.7(15) ?
C17 C18 Er10 70.9(12) ?
C6 C18 Er10 76.2(12) ?
C19 C18 Er10 97.0(13) ?
C17 C18 Er15 61.5(12) ?
C6 C18 Er15 89.2(14) ?
C19 C18 Er15 92.0(14) ?
C17 C18 Er6 78.9(12) ?
C6 C18 Er6 103.1(12) ?
C19 C18 Er6 58.0(10) ?
C17 C18 Er14 75.9(12) ?
C6 C18 Er14 66.7(11) ?
C19 C18 Er14 103.6(13) ?
C17 C18 Er17 62.5(13) ?
C6 C18 Er17 81.5(14) ?
C19 C18 Er17 100.7(15) ?
C17 C18 Er1 105.4(13) ?
C6 C18 Er1 73.8(11) ?
C19 C18 Er1 63.6(11) ?
C12 C19 C82 107.1(15) y
C12 C19 C18 120.1(18) y
C82 C19 C18 122.9(18) y
C12 C19 Er6 90.4(14) ?
C82 C19 Er6 59.7(12) ?
C18 C19 Er6 88.2(13) ?
C12 C19 Er23 89.6(18) ?
C82 C19 Er23 83.3(16) ?
C18 C19 Er23 67.6(14) ?
C12 C19 Er1 61.7(13) ?
C82 C19 Er1 90.6(12) ?
C18 C19 Er1 85.4(12) ?
C26 C20 C11 107.9(13) y
C26 C20 C21 120.3(17) y
C11 C20 C21 125.1(16) y
C26 C20 Er21 80.1(15) ?
C11 C20 Er21 76.5(14) ?
C21 C20 Er21 86.9(16) ?
C26 C20 Er19 65.1(13) ?
C11 C20 Er19 97.3(13) ?
C21 C20 Er19 81.6(14) ?
C26 C20 Er13 59.4(12) ?
C11 C20 Er13 83.4(11) ?
C21 C20 Er13 98.9(15) ?
C23 C21 C22 117.7(16) y
C23 C21 C20 116.6(16) y
C22 C21 C20 115.8(17) y
C23 C21 Er21 91.8(15) ?
C22 C21 Er21 89.7(15) ?
C20 C21 Er21 57.2(14) ?
C23 C21 Er19 71.1(13) ?
C22 C21 Er19 103.0(15) ?
C20 C21 Er19 66.0(13) ?
C21 C22 C34 120.0(17) y
C21 C22 C10 118.0(16) y
C34 C22 C10 113.7(13) y
C21 C23 C32 121.4(15) y
C21 C23 C28 120.7(15) y
C32 C23 C28 109.3(12) y
C21 C23 Er19 78.9(13) ?
C32 C23 Er19 100.8(12) ?
C28 C23 Er19 62.4(10) ?
C21 C23 Er21 59.7(13) ?
C32 C23 Er21 106.5(13) ?
C28 C23 Er21 79.0(12) ?
C25 C24 C31 124.4(18) y
C25 C24 C44 124(2) y
C31 C24 C44 102.8(15) y
C25 C24 Er9 79.4(14) ?
C31 C24 Er9 73.3(12) ?
C44 C24 Er9 87.8(16) ?
C25 C24 Er7 81.8(15) ?
C31 C24 Er7 82.5(13) ?
C44 C24 Er7 75.4(15) ?
C25 C24 Er13 66.2(14) ?
C31 C24 Er13 94.1(13) ?
C44 C24 Er13 83.2(15) ?
C25 C24 Er5 95.5(15) ?
C31 C24 Er5 69.9(11) ?
C44 C24 Er5 71.9(13) ?
C25 C24 Er16 93.3(15) ?
C31 C24 Er16 60.3(11) ?
C44 C24 Er16 84.4(14) ?
C25 C24 Er12 87.1(14) ?
C31 C24 Er12 90.2(12) ?
C44 C24 Er12 61.8(13) ?
C25 C24 Er22 82.2(14) ?
C31 C24 Er22 59.8(10) ?
C44 C24 Er22 99.6(15) ?
C25 C24 Er21 52.6(13) ?
C31 C24 Er21 97.9(13) ?
C44 C24 Er21 96.2(15) ?
C24 C25 C26 129.6(18) y
C24 C25 C16 117.2(17) y
C26 C25 C16 104.7(12) y
C24 C25 Er13 82.0(15) ?
C26 C25 Er13 74.2(13) ?
C16 C25 Er13 85.8(12) ?
C24 C25 Er9 69.0(14) ?
C26 C25 Er9 95.0(13) ?
C16 C25 Er9 78.6(13) ?
C24 C25 Er21 104.1(16) ?
C26 C25 Er21 64.3(12) ?
C16 C25 Er21 70.2(12) ?
C24 C25 Er7 66.2(13) ?
C26 C25 Er7 87.5(13) ?
C16 C25 Er7 90.9(13) ?
C24 C25 Er19 91.9(15) ?
C26 C25 Er19 59.0(11) ?
C16 C25 Er19 91.5(12) ?
C24 C25 Er16 60.7(13) ?
C26 C25 Er16 103.9(13) ?
C16 C25 Er16 79.8(12) ?
C24 C25 Er5 57.9(13) ?
C26 C25 Er5 96.9(12) ?
C16 C25 Er5 90.8(12) ?
C24 C25 Er22 72.5(13) ?
C26 C25 Er22 104.7(12) ?
C16 C25 Er22 64.5(11) ?
C24 C25 Er12 66.8(13) ?
C26 C25 Er12 79.0(11) ?
C16 C25 Er12 101.5(12) ?
C20 C26 C25 112.9(15) y
C20 C26 C27 123.5(18) y
C25 C26 C27 111.4(16) y
C20 C26 Er21 64.6(14) ?
C25 C26 Er21 81.3(13) ?
C27 C26 Er21 89.8(16) ?
C20 C26 Er19 82.7(14) ?
C25 C26 Er19 88.4(13) ?
C27 C26 Er19 65.2(13) ?
C20 C26 Er13 89.7(14) ?
C25 C26 Er13 68.1(12) ?
C27 C26 Er13 76.1(13) ?
C20 C26 Er9 94.0(13) ?
C25 C26 Er9 55.0(10) ?
C27 C26 Er9 84.1(14) ?
C20 C26 Er7 100.3(14) ?
C25 C26 Er7 60.3(11) ?
C27 C26 Er7 73.6(13) ?
Er9 C26 Er7 10.5(4) ?
C28 C27 C26 116.6(17) y
C28 C27 C45 116.6(17) y
C26 C27 C45 121.1(17) y
C28 C27 Er19 80.9(15) ?
C26 C27 Er19 76.8(14) ?
C45 C27 Er19 88.5(15) ?
C28 C27 Er13 100.7(16) ?
C26 C27 Er13 67.6(13) ?
C45 C27 Er13 79.7(14) ?
C28 C27 Er12 96.6(15) ?
C26 C27 Er12 90.7(14) ?
C45 C27 Er12 60.1(12) ?
C28 C27 Er21 88.6(15) ?
C26 C27 Er21 57.9(13) ?
C45 C27 Er21 100.7(15) ?
C28 C27 Er7 107.5(15) ?
C26 C27 Er7 75.1(13) ?
C45 C27 Er7 66.6(13) ?
C28 C27 Er18 78.7(14) ?
C26 C27 Er18 110.9(15) ?
C45 C27 Er18 58.6(12) ?
C27 C28 C41 124.0(17) y
C27 C28 C23 121.5(16) y
C41 C28 C23 105.8(12) y
C27 C28 Er19 64.8(14) ?
C41 C28 Er19 95.8(13) ?
C23 C28 Er19 83.2(12) ?
C27 C28 Er18 73.4(14) ?
C41 C28 Er18 64.3(11) ?
C23 C28 Er18 108.0(12) ?
C27 C28 Er21 64.9(14) ?
C41 C28 Er21 109.2(13) ?
C23 C28 Er21 71.7(12) ?
C12 C29 C72 106.9(15) y
C12 C29 C30 121.7(19) y
C72 C29 C30 117.9(19) y
C12 C29 Er22 88.2(14) ?
C72 C29 Er22 86.9(14) ?
C30 C29 Er22 60.6(18) ?
C12 C29 Er1 62.0(12) ?
C72 C29 Er1 87.7(13) ?
C30 C29 Er1 83.6(18) ?
C12 C29 Er16 102.3(14) ?
C72 C29 Er16 73.7(13) ?
C30 C29 Er16 60.8(17) ?
C12 C29 Er6 72.2(12) ?
C72 C29 Er6 55.2(11) ?
C30 C29 Er6 104.1(19) ?
C31 C30 C15 120(2) y
C31 C30 C29 116(2) y
C15 C30 C29 116(2) y
C31 C30 Er22 87(2) ?
C15 C30 Er22 76(2) ?
C29 C30 Er22 80.7(19) ?
C31 C30 Er16 67.7(17) ?
C15 C30 Er16 91(2) ?
C29 C30 Er16 84.7(19) ?
Er22 C30 Er16 19.9(6) ?
C31 C30 Er9 67.7(17) ?
C15 C30 Er9 78(2) ?
C29 C30 Er9 99(2) ?
Er22 C30 Er9 21.8(7) ?
Er16 C30 Er9 16.0(5) ?
C31 C30 Er5 58.9(16) ?
C15 C30 Er5 93(2) ?
C29 C30 Er5 91.9(19) ?
Er22 C30 Er5 27.9(8) ?
Er16 C30 Er5 9.4(5) ?
Er9 C30 Er5 15.2(6) ?
C31 C30 Er1 107(2) ?
C15 C30 Er1 72.9(18) ?
C29 C30 Er1 64.8(15) ?
Er22 C30 Er1 21.8(7) ?
Er16 C30 Er1 39.2(8) ?
Er9 C30 Er1 43.5(9) ?
Er5 C30 Er1 48.3(7) ?
C31 C30 Er7 60.2(16) ?
C15 C30 Er7 82.7(19) ?
C29 C30 Er7 103(2) ?
Er22 C30 Er7 28.8(8) ?
Er16 C30 Er7 18.0(8) ?
Er9 C30 Er7 7.6(5) ?
Er5 C30 Er7 12.7(3) ?
Er1 C30 Er7 50.6(8) ?
C30 C31 C24 117.9(17) y
C30 C31 C77 116.5(18) y
C24 C31 C77 114.4(15) y
C30 C31 Er16 75.5(19) ?
C24 C31 Er16 84.3(13) ?
C77 C31 Er16 76.5(13) ?
C30 C31 Er5 89.8(19) ?
C24 C31 Er5 74.1(11) ?
C77 C31 Er5 72.3(13) ?
Er16 C31 Er5 14.7(5) ?
C30 C31 Er9 77(2) ?
C24 C31 Er9 69.2(12) ?
C77 C31 Er9 90.2(14) ?
Er16 C31 Er9 16.9(5) ?
Er5 C31 Er9 18.4(7) ?
C30 C31 Er22 57.9(18) ?
C24 C31 Er22 89.0(12) ?
C77 C31 Er22 90.7(14) ?
C30 C31 Er7 89.8(19) ?
C24 C31 Er7 61.4(11) ?
C77 C31 Er7 85.4(13) ?
C30 C31 Er13 85.8(18) ?
C24 C31 Er13 55.4(11) ?
C77 C31 Er13 96.3(13) ?
Er16 C31 Er13 29.8(7) ?
C23 C32 C36 111.5(13) ?
C23 C32 C33 117.9(14) ?
C36 C32 C33 122.2(15) ?
C23 C32 Er2 96.9(11) ?
C36 C32 Er2 74.6(13) ?
C33 C32 Er2 71.7(9) ?
C23 C32 Er3 98.2(11) ?
C36 C32 Er3 58.9(12) ?
C33 C32 Er3 85.5(9) ?
C34 C33 C35 123.1(13) ?
C34 C33 C32 119.6(13) ?
C35 C33 C32 110.1(15) ?
C34 C33 Er2 99.8(12) ?
C35 C33 Er2 68.6(10) ?
C32 C33 Er2 73.6(9) ?
C34 C33 Er4 69.4(10) ?
C35 C33 Er4 76.0(11) ?
C32 C33 Er4 100.9(10) ?
Er2 C33 Er4 33.5(3) ?
C33 C34 C22 123.2(14) ?
C33 C34 C49 120.9(14) ?
C22 C34 C49 104.6(17) ?
C33 C34 Er4 83.5(11) ?
C22 C34 Er4 90.1(11) ?
C49 C34 Er4 62.3(10) ?
C33 C34 Er2 54.9(10) ?
C22 C34 Er2 95.6(11) ?
C49 C34 Er2 90.9(10) ?
Er4 C34 Er2 31.5(3) ?
C47 C35 C39 111.9(13) ?
C47 C35 C33 115.1(16) ?
C39 C35 C33 122.1(15) ?
C47 C35 Er2 88.7(12) ?
C39 C35 Er2 73.3(11) ?
C33 C35 Er2 75.9(10) ?
C47 C35 Er4 61.9(11) ?
C39 C35 Er4 101.9(12) ?
C33 C35 Er4 73.7(11) ?
Er2 C35 Er4 33.3(3) ?
C47 C35 Er3 92.8(12) ?
C39 C35 Er3 57.6(10) ?
C33 C35 Er3 88.0(11) ?
Er2 C35 Er3 15.90(18) ?
Er4 C35 Er3 46.4(4) ?
C38 C36 C32 123.9(19) ?
C38 C36 C41 120.6(19) ?
C32 C36 C41 104.5(13) ?
C38 C36 Er2 73.9(15) ?
C32 C36 Er2 71.8(12) ?
C41 C36 Er2 93.4(13) ?
C38 C36 Er3 63.9(15) ?
C32 C36 Er3 92.3(14) ?
C41 C36 Er3 83.7(12) ?
Er2 C36 Er3 21.0(3) ?
C56 C37 C42 110.4(19) ?
C56 C37 C38 113.8(14) ?
C42 C37 C38 125.3(16) ?
C56 C37 Er3 83.8(13) ?
C42 C37 Er3 88.1(14) ?
C38 C37 Er3 66.9(12) ?
C36 C38 C39 118(2) ?
C36 C38 C37 113.7(15) ?
C39 C38 C37 121.1(15) ?
C36 C38 Er3 85.1(17) ?
C39 C38 Er3 80.9(13) ?
C37 C38 Er3 76.5(13) ?
C36 C38 Er2 75.4(16) ?
C39 C38 Er2 69.6(12) ?
C37 C38 Er2 98.3(14) ?
Er3 C38 Er2 21.8(3) ?
C38 C39 C35 124.0(16) ?
C38 C39 C58 121.6(17) ?
C35 C39 C58 104.1(13) ?
C38 C39 Er2 78.9(13) ?
C35 C39 Er2 71.1(11) ?
C58 C39 Er2 88.7(13) ?
C38 C39 Er3 67.2(12) ?
C35 C39 Er3 92.8(12) ?
C58 C39 Er3 80.6(13) ?
Er2 C39 Er3 21.9(2) ?
C43 C40 C41 122.3(17) ?
C43 C40 C42 118.0(16) ?
C41 C40 C42 111.8(15) ?
C43 C40 Er18 65.9(13) ?
C41 C40 Er18 89.3(14) ?
C42 C40 Er18 88.1(14) ?
C43 C40 Er12 56.4(11) ?
C41 C40 Er12 86.6(12) ?
C42 C40 Er12 102.5(13) ?
Er18 C40 Er12 14.7(7) ?
C40 C41 C28 118.3(16) ?
C40 C41 C36 125.8(16) ?
C28 C41 C36 108.8(13) ?
C40 C41 Er18 58.0(12) ?
C28 C41 Er18 85.2(13) ?
C36 C41 Er18 103.5(14) ?
C40 C41 Er3 82.5(12) ?
C28 C41 Er3 100.1(11) ?
C36 C41 Er3 63.5(11) ?
Er18 C41 Er3 40.2(6) ?
C40 C41 Er19 90.3(13) ?
C28 C41 Er19 54.4(11) ?
C36 C41 Er19 96.5(12) ?
Er18 C41 Er19 35.1(7) ?
Er3 C41 Er19 49.2(5) ?
C37 C42 C67 111.8(14) ?
C37 C42 C40 122.2(17) ?
C67 C42 C40 120.6(17) ?
C37 C42 Er18 102.5(15) ?
C67 C42 Er18 89.7(13) ?
C40 C42 Er18 57.5(12) ?
C37 C42 Er3 61.7(12) ?
C67 C42 Er3 102.1(12) ?
C40 C42 Er3 84.3(12) ?
Er18 C42 Er3 40.9(6) ?
C40 C43 C46 117.7(18) ?
C40 C43 C45 118.5(16) ?
C46 C43 C45 118.5(18) ?
C40 C43 Er18 76.0(14) ?
C46 C43 Er18 87.9(16) ?
C45 C43 Er18 83.0(15) ?
C40 C43 Er12 96.4(13) ?
C46 C43 Er12 89.6(14) ?
C45 C43 Er12 61.6(12) ?
Er18 C43 Er12 24.1(7) ?
C40 C43 Er7 104.0(13) ?
C46 C43 Er7 91.2(14) ?
C45 C43 Er7 52.7(12) ?
Er18 C43 Er7 33.7(8) ?
Er12 C43 Er7 9.7(3) ?
C69 C44 C45 124(2) ?
C69 C44 C24 114.1(18) ?
C45 C44 C24 110.3(19) ?
C69 C44 Er7 89.8(17) ?
C45 C44 Er7 79.4(16) ?
C24 C44 Er7 65.2(13) ?
C69 C44 Er12 86.0(17) ?
C45 C44 Er12 67.1(15) ?
C24 C44 Er12 83.3(14) ?
Er7 C44 Er12 18.6(5) ?
C69 C44 Er5 74.8(15) ?
C45 C44 Er5 89.6(16) ?
C24 C44 Er5 71.0(13) ?
Er7 C44 Er5 15.1(4) ?
Er12 C44 Er5 22.8(4) ?
C69 C44 Er9 88.7(16) ?
C45 C44 Er9 87.8(16) ?
C24 C44 Er9 57.4(12) ?
Er7 C44 Er9 9.5(5) ?
Er12 C44 Er9 27.8(6) ?
Er5 C44 Er9 15.8(6) ?
C69 C44 Er13 102.6(18) ?
C45 C44 Er13 70.4(15) ?
C24 C44 Er13 62.2(12) ?
Er7 C44 Er13 13.0(5) ?
Er12 C44 Er13 22.9(6) ?
Er5 C44 Er13 28.1(6) ?
Er9 C44 Er13 18.2(6) ?
C69 C44 Er16 75.2(15) ?
C45 C44 Er16 97.4(17) ?
C24 C44 Er16 62.9(12) ?
Er7 C44 Er16 18.8(8) ?
Er12 C44 Er16 31.6(6) ?
Er5 C44 Er16 9.7(3) ?
Er9 C44 Er16 13.8(4) ?
Er13 C44 Er16 30.8(6) ?
C69 C44 Er18 83.1(17) ?
C45 C44 Er18 54.8(14) ?
C24 C44 Er18 102.8(16) ?
Er7 C44 Er18 38.9(8) ?
Er12 C44 Er18 20.3(6) ?
Er5 C44 Er18 40.4(7) ?
Er9 C44 Er18 48.1(8) ?
Er13 C44 Er18 40.7(7) ?
Er16 C44 Er18 50.0(8) ?
C44 C45 C43 109.5(17) ?
C44 C45 C27 123.7(18) ?
C43 C45 C27 120.2(17) ?
C44 C45 Er12 75.7(15) ?
C43 C45 Er12 83.4(13) ?
C27 C45 Er12 84.9(14) ?
C44 C45 Er18 94.8(17) ?
C43 C45 Er18 59.2(13) ?
C27 C45 Er18 89.3(14) ?
Er12 C45 Er18 26.5(7) ?
C44 C45 Er7 65.7(15) ?
C43 C45 Er7 99.8(14) ?
C27 C45 Er7 80.8(14) ?
Er12 C45 Er7 17.1(4) ?
Er18 C45 Er7 43.5(8) ?
C44 C45 Er13 77.3(15) ?
C43 C45 Er13 105.2(15) ?
C27 C45 Er13 66.1(13) ?
Er12 C45 Er13 23.7(6) ?
Er18 C45 Er13 46.0(9) ?
Er7 C45 Er13 14.8(5) ?
C44 C45 Er19 95.2(17) ?
C43 C45 Er19 96.1(14) ?
C27 C45 Er19 56.7(12) ?
Er12 C45 Er19 28.3(6) ?
Er18 C45 Er19 39.2(8) ?
Er7 C45 Er19 30.1(7) ?
Er13 C45 Er19 18.2(5) ?
C44 C45 Er9 63.0(14) ?
C43 C45 Er9 104.4(14) ?
C27 C45 Er9 79.8(13) ?
Er12 C45 Er9 21.9(5) ?
Er18 C45 Er9 48.3(8) ?
Er7 C45 Er9 4.9(5) ?
Er13 C45 Er9 15.1(6) ?
Er19 C45 Er9 32.2(6) ?
C44 C45 Er5 59.0(14) ?
C43 C45 Er5 92.6(13) ?
C27 C45 Er5 92.6(14) ?
Er12 C45 Er5 17.0(4) ?
Er18 C45 Er5 41.5(8) ?
Er7 C45 Er5 11.9(4) ?
Er13 C45 Er5 26.5(6) ?
Er19 C45 Er5 39.7(6) ?
Er9 C45 Er5 14.2(5) ?
C43 C46 C71 124(2) ?
C43 C46 C66 120(2) ?
C71 C46 C66 102.2(16) ?
C43 C46 Er18 57.2(13) ?
C71 C46 Er18 92.8(17) ?
C66 C46 Er18 88.1(16) ?
C43 C46 Er12 61.4(12) ?
C71 C46 Er12 75.5(15) ?
C66 C46 Er12 103.3(15) ?
Er18 C46 Er12 21.0(6) ?
C48 C47 C35 122.9(15) ?
C48 C47 C51 119.9(14) ?
C35 C47 C51 109.3(12) ?
C48 C47 Er4 63.8(9) ?
C35 C47 Er4 88.1(13) ?
C51 C47 Er4 92.5(11) ?
C48 C47 Er2 96.6(11) ?
C35 C47 Er2 60.1(11) ?
C51 C47 Er2 84.4(9) ?
Er4 C47 Er2 34.3(4) ?
C48 C47 Er20 58.2(11) ?
C35 C47 Er20 100.5(18) ?
C51 C47 Er20 86.6(12) ?
Er4 C47 Er20 12.6(9) ?
Er2 C47 Er20 44.3(11) ?
C47 C48 C49 117.3(14) ?
C47 C48 C50 111.7(13) ?
C49 C48 C50 123.3(14) ?
C47 C48 Er4 82.2(10) ?
C49 C48 Er4 75.2(10) ?
C50 C48 Er4 85.0(10) ?
C47 C48 Er20 92.5(17) ?
C49 C48 Er20 81.5(13) ?
C50 C48 Er20 69.2(19) ?
Er4 C48 Er20 16.4(14) ?
C47 C48 Er11 102.8(11) ?
C49 C48 Er11 82.2(10) ?
C50 C48 Er11 60.0(9) ?
Er4 C48 Er11 27.8(4) ?
Er20 C48 Er11 11.9(16) ?
C48 C49 C34 120.4(16) ?
C48 C49 C3 115.8(15) ?
C34 C49 C3 113.8(13) ?
C48 C49 Er4 69.1(10) ?
C34 C49 Er4 85.0(11) ?
C3 C49 Er4 84.8(11) ?
C48 C49 Er20 66.4(11) ?
C34 C49 Er20 98.5(18) ?
C3 C49 Er20 74.4(17) ?
Er4 C49 Er20 14.6(13) ?
C48 C49 Er11 69.9(10) ?
C34 C49 Er11 106.7(11) ?
C3 C49 Er11 63.7(9) ?
Er4 C49 Er11 25.7(4) ?
Er20 C49 Er11 11.7(14) ?
C53 C50 C1 107.7(13) ?
C53 C50 C48 126.9(16) ?
C1 C50 C48 117.1(14) ?
C53 C50 Er20 90.7(15) ?
C1 C50 Er20 76(2) ?
C48 C50 Er20 75(2) ?
C53 C50 Er11 89.0(12) ?
C1 C50 Er11 61.6(10) ?
C48 C50 Er11 88.1(10) ?
Er20 C50 Er11 15.9(18) ?
C53 C50 Er14 65.7(12) ?
C1 C50 Er14 72.8(9) ?
C48 C50 Er14 101.1(10) ?
Er20 C50 Er14 28.7(16) ?
Er11 C50 Er14 23.4(4) ?
C53 C50 Er4 96.4(13) ?
C1 C50 Er4 87.7(11) ?
C48 C50 Er4 60.1(9) ?
Er20 C50 Er4 15.1(19) ?
Er11 C50 Er4 30.7(4) ?
Er14 C50 Er4 41.5(5) ?
C52 C51 C58 120.1(16) ?
C52 C51 C47 126.5(16) ?
C58 C51 C47 105.7(12) ?
C52 C51 Er4 87.8(13) ?
C58 C51 Er4 99.6(14) ?
C47 C51 Er4 57.0(9) ?
C52 C51 Er2 105.0(14) ?
C58 C51 Er2 69.5(13) ?
C47 C51 Er2 65.2(9) ?
Er4 C51 Er2 30.2(3) ?
C51 C52 C53 112.9(16) ?
C51 C52 C60 123.5(16) ?
C53 C52 C60 119.7(16) ?
C51 C52 Er17 107.8(16) ?
C53 C52 Er17 71.2(15) ?
C60 C52 Er17 73.0(14) ?
C51 C52 Er14 101.4(14) ?
C53 C52 Er14 59.4(13) ?
C60 C52 Er14 88.9(13) ?
Er17 C52 Er14 16.1(8) ?
C51 C52 Er8 84.9(12) ?
C53 C52 Er8 110.2(15) ?
C60 C52 Er8 59.5(10) ?
Er17 C52 Er8 40.0(8) ?
Er14 C52 Er8 51.0(5) ?
C50 C53 C55 113.3(15) ?
C50 C53 C52 121.2(18) ?
C55 C53 C52 116.2(17) ?
C50 C53 Er14 82.7(13) ?
C55 C53 Er14 67.4(12) ?
C52 C53 Er14 88.5(15) ?
C50 C53 Er17 99.5(15) ?
C55 C53 Er17 64.7(14) ?
C52 C53 Er17 75.7(16) ?
Er14 C53 Er17 17.5(8) ?
C50 C53 Er20 59.5(13) ?
C55 C53 Er20 91(2) ?
C52 C53 Er20 90.1(19) ?
Er14 C53 Er20 27.0(14) ?
Er17 C53 Er20 41.1(12) ?
C50 C53 Er10 93.1(13) ?
C55 C53 Er10 57.4(11) ?
C52 C53 Er10 88.2(15) ?
Er14 C53 Er10 11.9(4) ?
Er17 C53 Er10 12.5(8) ?
Er20 C53 Er10 38.9(14) ?
C50 C53 Er11 61.7(11) ?
C55 C53 Er11 77.7(12) ?
C52 C53 Er11 100.5(15) ?
Er14 C53 Er11 21.1(5) ?
Er17 C53 Er11 38.3(8) ?
Er20 C53 Er11 13.9(16) ?
Er10 C53 Er11 31.7(5) ?
C55 C54 C17 120(2) ?
C55 C54 C61 127(2) ?
C17 C54 C61 102.7(15) ?
C55 C54 Er17 77(2) ?
C17 C54 Er17 83(2) ?
C61 C54 Er17 78.6(18) ?
C55 C54 Er10 73.6(17) ?
C17 C54 Er10 72.9(15) ?
C61 C54 Er10 91.9(16) ?
Er17 C54 Er10 15.2(9) ?
C55 C54 Er15 87(2) ?
C17 C54 Er15 71.9(16) ?
C61 C54 Er15 77.1(15) ?
Er17 C54 Er15 12.4(8) ?
Er10 C54 Er15 15.6(7) ?
C55 C54 Er14 61.4(16) ?
C17 C54 Er14 86.2(16) ?
C61 C54 Er14 93.9(16) ?
Er17 C54 Er14 16.7(9) ?
Er10 C54 Er14 14.2(4) ?
Er15 C54 Er14 25.4(11) ?
C55 C54 Er23 84.8(18) ?
C17 C54 Er23 56.6(15) ?
C61 C54 Er23 94.5(17) ?
Er17 C54 Er23 28.4(17) ?
Er10 C54 Er23 16.3(9) ?
Er15 C54 Er23 20.5(10) ?
Er14 C54 Er23 30.1(9) ?
C54 C55 C53 123(2) ?
C54 C55 C7 123.0(19) ?
C53 C55 C7 104.4(12) ?
C54 C55 Er14 89.0(18) ?
C53 C55 Er14 76.0(13) ?
C7 C55 Er14 73.2(10) ?
C54 C55 Er10 74.7(17) ?
C53 C55 Er10 90.6(14) ?
C7 C55 Er10 75.8(11) ?
Er14 C55 Er10 16.3(4) ?
C54 C55 Er17 71.4(19) ?
C53 C55 Er17 80.8(18) ?
C7 C55 Er17 89.5(15) ?
Er14 C55 Er17 19.1(8) ?
Er10 C55 Er17 15.2(10) ?
C54 C55 Er15 64.3(17) ?
C53 C55 Er15 90.3(15) ?
C7 C55 Er15 88.5(12) ?
Er14 C55 Er15 24.8(9) ?
Er10 C55 Er15 13.1(5) ?
Er17 C55 Er15 9.7(9) ?
C54 C55 Er11 106.6(18) ?
C53 C55 Er11 72.4(11) ?
C7 C55 Er11 57.8(9) ?
Er14 C55 Er11 18.9(5) ?
Er10 C55 Er11 31.9(5) ?
Er17 C55 Er11 38.1(9) ?
Er15 C55 Er11 43.0(7) ?
C37 C56 C62 112.3(14) ?
C37 C56 C57 127.9(17) ?
C62 C56 C57 108.9(16) ?
C37 C56 Er3 65.1(12) ?
C62 C56 Er3 100.8(12) ?
C57 C56 Er3 77.2(12) ?
C37 C56 Er8 101.6(13) ?
C62 C56 Er8 75.8(12) ?
C57 C56 Er8 59.7(12) ?
Er3 C56 Er8 38.5(3) ?
C59 C57 C58 115.4(18) ?
C59 C57 C56 125.7(17) ?
C58 C57 C56 114.7(18) ?
C59 C57 Er8 65.7(13) ?
C58 C57 Er8 98.1(19) ?
C56 C57 Er8 88.1(13) ?
C59 C57 Er3 104.7(16) ?
C58 C57 Er3 73.3(16) ?
C56 C57 Er3 71.6(12) ?
Er8 C57 Er3 40.0(5) ?
C57 C58 C51 121(2) ?
C57 C58 C39 118.8(19) ?
C51 C58 C39 108.9(13) ?
C57 C58 Er3 77.4(17) ?
C51 C58 Er3 95.3(15) ?
C39 C58 Er3 64.7(12) ?
C57 C58 Er2 96.0(18) ?
C51 C58 Er2 81.6(13) ?
C39 C58 Er2 57.7(11) ?
Er3 C58 Er2 19.2(3) ?
C57 C58 Er8 53.8(15) ?
C51 C58 Er8 86.0(15) ?
C39 C58 Er8 101.6(15) ?
Er3 C58 Er8 37.0(5) ?
Er2 C58 Er8 49.2(5) ?
C57 C59 C64 113.8(17) ?
C57 C59 C60 128.8(17) ?
C64 C59 C60 109.9(17) ?
C57 C59 Er8 79.2(14) ?
C64 C59 Er8 76.5(14) ?
C60 C59 Er8 86.3(12) ?
C61 C60 C59 120.0(16) ?
C61 C60 C52 122.5(16) ?
C59 C60 C52 110.0(15) ?
C61 C60 Er8 91.7(13) ?
C59 C60 Er8 59.0(11) ?
C52 C60 Er8 90.7(12) ?
C61 C60 Er17 68.9(15) ?
C59 C60 Er17 103.2(14) ?
C52 C60 Er17 73.8(15) ?
Er8 C60 Er17 44.2(7) ?
C61 C60 Er15 62.4(13) ?
C59 C60 Er15 100.2(13) ?
C52 C60 Er15 83.3(14) ?
Er8 C60 Er15 41.9(5) ?
Er17 C60 Er15 9.4(7) ?
C79 C61 C60 124(2) ?
C79 C61 C54 114.6(19) ?
C60 C61 C54 111.0(19) ?
C79 C61 Er17 94(2) ?
C60 C61 Er17 77.6(18) ?
C54 C61 Er17 64.0(15) ?
C79 C61 Er15 82.9(18) ?
C60 C61 Er15 86.6(15) ?
C54 C61 Er15 66.4(15) ?
Er17 C61 Er15 11.7(7) ?
C79 C61 Er10 92.2(16) ?
C60 C61 Er10 87.4(14) ?
C54 C61 Er10 55.3(13) ?
Er17 C61 Er10 10.8(9) ?
Er15 C61 Er10 11.9(6) ?
C79 C61 Er8 78.8(16) ?
C60 C61 Er8 59.0(11) ?
C54 C61 Er8 104.1(16) ?
Er17 C61 Er8 40.2(9) ?
Er15 C61 Er8 40.3(6) ?
Er10 C61 Er8 49.6(6) ?
C63 C62 C56 135(2) ?
C63 C62 C67 111.7(19) ?
C56 C62 C67 102.3(9) ?
C63 C62 Er8 72.2(17) ?
C56 C62 Er8 74.4(12) ?
C67 C62 Er8 98.8(11) ?
C62 C63 C68 131(2) ?
C62 C63 C64 111(2) ?
C68 C63 C64 108.5(17) ?
C62 C63 Er8 81.9(17) ?
C68 C63 Er8 94.7(14) ?
C64 C63 Er8 60.3(12) ?
C59 C64 C78 123.1(19) ?
C59 C64 C63 124.6(19) ?
C78 C64 C63 102.3(16) ?
C59 C64 Er8 67.6(13) ?
C78 C64 Er8 88.3(14) ?
C63 C64 Er8 85.6(14) ?
C70 C65 C66 113.4(17) ?
C70 C65 C68 118.6(19) ?
C66 C65 C68 120(2) ?
C67 C66 C65 122(2) ?
C67 C66 C46 121(2) ?
C65 C66 C46 108.9(17) ?
C67 C66 Er18 83.5(18) ?
C65 C66 Er18 100.2(18) ?
C46 C66 Er18 60.0(14) ?
C66 C67 C42 121(2) ?
C66 C67 C62 120.7(19) ?
C42 C67 C62 102.5(9) ?
C66 C67 Er18 72.3(17) ?
C42 C67 Er18 61.6(11) ?
C62 C67 Er18 100.3(11) ?
C73 C68 C63 113.4(17) ?
C73 C68 C65 117.1(18) ?
C63 C68 C65 113.5(17) ?
C71 C69 C44 132(2) ?
C71 C69 C77 109.2(19) ?
C44 C69 C77 111.0(16) ?
C71 C69 Er5 97.4(18) ?
C44 C69 Er5 74.8(15) ?
C77 C69 Er5 68.1(11) ?
C71 C69 Er7 104.6(18) ?
C44 C69 Er7 61.7(15) ?
C77 C69 Er7 76.6(12) ?
Er5 C69 Er7 13.2(4) ?
C71 C69 Er12 90.6(17) ?
C44 C69 Er12 64.9(15) ?
C77 C69 Er12 89.4(12) ?
Er5 C69 Er12 21.3(4) ?
Er7 C69 Er12 16.6(4) ?
C71 C69 Er16 102.2(18) ?
C44 C69 Er16 78.7(15) ?
C77 C69 Er16 57.8(11) ?
Er5 C69 Er16 10.5(4) ?
Er7 C69 Er16 20.4(8) ?
Er12 C69 Er16 31.7(6) ?
C71 C69 Er9 108.7(18) ?
C44 C69 Er9 65.7(15) ?
C77 C69 Er9 67.3(11) ?
Er5 C69 Er9 11.5(4) ?
Er7 C69 Er9 9.4(5) ?
Er12 C69 Er9 25.2(6) ?
Er16 C69 Er9 13.2(5) ?
C65 C70 C75 126(2) ?
C65 C70 C71 107.1(16) ?
C75 C70 C71 114.4(19) ?
C69 C71 C46 110(2) ?
C69 C71 C70 134(2) ?
C46 C71 C70 108.3(16) ?
C69 C71 Er5 57.2(15) ?
C46 C71 Er5 93.8(16) ?
C70 C71 Er5 95.1(15) ?
C69 C71 Er12 64.0(15) ?
C46 C71 Er12 75.0(15) ?
C70 C71 Er12 102.5(16) ?
Er5 C71 Er12 18.9(4) ?
C69 C71 Er18 82.7(17) ?
C46 C71 Er18 56.9(14) ?
C70 C71 Er18 97.0(15) ?
Er5 C71 Er18 38.2(7) ?
Er12 C71 Er18 21.1(5) ?
C76 C72 C82 124.7(18) ?
C76 C72 C29 124(2) ?
C82 C72 C29 107.9(9) ?
C76 C72 Er6 97.3(18) ?
C82 C72 Er6 59.5(13) ?
C29 C72 Er6 92.7(13) ?
C76 C72 Er16 72.9(15) ?
C82 C72 Er16 107.7(16) ?
C29 C72 Er16 73.8(13) ?
Er6 C72 Er16 48.3(6) ?
C76 C72 Er22 89.5(17) ?
C82 C72 Er22 101.1(14) ?
C29 C72 Er22 60.3(12) ?
Er6 C72 Er22 45.9(6) ?
Er16 C72 Er22 16.9(5) ?
C76 C72 Er1 108.3(17) ?
C82 C72 Er1 78.2(11) ?
C29 C72 Er1 62.0(11) ?
Er6 C72 Er1 31.4(4) ?
Er16 C72 Er1 37.3(5) ?
Er22 C72 Er1 24.0(5) ?
C76 C72 Er5 64.1(14) ?
C82 C72 Er5 110.1(16) ?
C29 C72 Er5 81.7(13) ?
Er6 C72 Er5 50.8(6) ?
Er16 C72 Er5 9.2(4) ?
Er22 C72 Er5 26.0(6) ?
Er1 C72 Er5 45.1(4) ?
C68 C73 C74 125(2) ?
C68 C73 C78 106.7(16) ?
C74 C73 C78 123.0(19) ?
C73 C74 C75 117.4(17) ?
C73 C74 C81 115.1(19) ?
C75 C74 C81 115.3(17) ?
C73 C74 Er6 103.0(14) ?
C75 C74 Er6 83.3(13) ?
C81 C74 Er6 50.0(15) ?
C70 C75 C74 113.9(16) ?
C70 C75 C76 120(2) ?
C74 C75 C76 121.1(16) ?
C70 C75 Er6 115.8(16) ?
C74 C75 Er6 66.9(12) ?
C76 C75 Er6 68.9(12) ?
C77 C76 C72 117(2) ?
C77 C76 C75 119(2) ?
C72 C76 C75 117(2) ?
C77 C76 Er16 65.7(15) ?
C72 C76 Er16 77.4(16) ?
C75 C76 Er16 101.1(15) ?
C77 C76 Er5 60.7(15) ?
C72 C76 Er5 89.7(16) ?
C75 C76 Er5 93.3(15) ?
Er16 C76 Er5 12.6(4) ?
C77 C76 Er6 110.1(17) ?
C72 C76 Er6 54.2(14) ?
C75 C76 Er6 80.6(13) ?
Er16 C76 Er6 44.4(6) ?
Er5 C76 Er6 51.1(5) ?
C76 C77 C31 127(2) ?
C76 C77 C69 123(2) ?
C31 C77 C69 97.4(13) ?
C76 C77 Er5 90.4(17) ?
C31 C77 Er5 70.5(12) ?
C69 C77 Er5 71.0(11) ?
C76 C77 Er16 83.9(17) ?
C31 C77 Er16 65.2(12) ?
C69 C77 Er16 85.4(13) ?
Er5 C77 Er16 14.5(5) ?
C76 C77 Er7 100.5(18) ?
C31 C77 Er7 62.1(11) ?
C69 C77 Er7 67.7(11) ?
Er5 C77 Er7 10.5(3) ?
Er16 C77 Er7 19.5(9) ?
C76 C77 Er9 96.0(17) ?
C31 C77 Er9 56.9(11) ?
C69 C77 Er9 78.7(13) ?
Er5 C77 Er9 14.2(6) ?
Er16 C77 Er9 12.1(5) ?
Er7 C77 Er9 11.1(4) ?
C76 C77 Er22 82.4(16) ?
C31 C77 Er22 58.0(11) ?
C69 C77 Er22 96.8(13) ?
Er5 C77 Er22 26.9(6) ?
Er16 C77 Er22 12.8(7) ?
Er7 C77 Er22 29.2(6) ?
Er9 C77 Er22 18.6(6) ?
C79 C78 C64 122(2) ?
C79 C78 C73 121(2) ?
C64 C78 C73 107.5(16) ?
C79 C78 Er8 91.4(16) ?
C64 C78 Er8 58.6(12) ?
C73 C78 Er8 87.7(13) ?
C78 C79 C61 121(2) ?
C78 C79 C80 119(2) ?
C61 C79 C80 110.8(16) ?
C78 C79 Er15 100.0(18) ?
C61 C79 Er15 69.2(17) ?
C80 C79 Er15 70.0(13) ?
C78 C79 Er17 102.0(18) ?
C61 C79 Er17 59.9(17) ?
C80 C79 Er17 77.6(16) ?
Er15 C79 Er17 9.8(7) ?
C81 C80 C17 125(2) ?
C81 C80 C79 118(2) ?
C17 C80 C79 97.5(14) ?
C81 C80 Er6 53.9(19) ?
C17 C80 Er6 80.8(14) ?
C79 C80 Er6 99.8(14) ?
C81 C80 Er15 87(2) ?
C17 C80 Er15 63.2(13) ?
C79 C80 Er15 73.0(12) ?
Er6 C80 Er15 35.1(8) ?
C81 C80 Er23 73(2) ?
C17 C80 Er23 61.3(14) ?
C79 C80 Er23 96.0(15) ?
Er6 C80 Er23 20.3(8) ?
Er15 C80 Er23 23.2(10) ?
C81 C80 Er10 91(2) ?
C17 C80 Er10 52.9(12) ?
C79 C80 Er10 80.7(12) ?
Er6 C80 Er10 36.7(5) ?
Er15 C80 Er10 11.4(5) ?
Er23 C80 Er10 19.0(9) ?
C81 C80 Er17 94(2) ?
C17 C80 Er17 58.9(13) ?
C79 C80 Er17 69.0(14) ?
Er6 C80 Er17 42.2(9) ?
Er15 C80 Er17 7.3(6) ?
Er23 C80 Er17 28.4(13) ?
Er10 C80 Er17 11.8(6) ?
C80 C81 C82 116(2) ?
C80 C81 C74 121(2) ?
C82 C81 C74 122(2) ?
C80 C81 Er6 96(2) ?
C82 C81 Er6 66.5(18) ?
C74 C81 Er6 96.5(18) ?
C80 C81 Er23 79(2) ?
C82 C81 Er23 69(2) ?
C74 C81 Er23 111(2) ?
Er6 C81 Er23 17.9(8) ?
C80 C81 Er15 65.9(19) ?
C82 C81 Er15 91(2) ?
C74 C81 Er15 101.1(19) ?
Er6 C81 Er15 32.5(7) ?
Er23 C81 Er15 22.5(10) ?
C81 C82 C72 119.1(19) ?
C81 C82 C19 122(2) ?
C72 C82 C19 107.8(10) ?
C81 C82 Er6 76(2) ?
C72 C82 Er6 80.4(14) ?
C19 C82 Er6 80.6(13) ?
C81 C82 Er23 82(2) ?
C72 C82 Er23 93.2(16) ?
C19 C82 Er23 62.0(14) ?
Er6 C82 Er23 19.8(8) ?

loop_
_geom_bond_atom_site_label_1
_geom_bond_atom_site_label_2
_geom_bond_distance
Er1 Er2 3.641(2)
Er1 C13 2.31(2)
Er1 C12 2.30(3)
Er2 C35 2.36(2)
Er2 C39 2.387(18)
Er2 C33 2.456(16)
Er2 C32 2.482(17)
Er2 C38 2.50(2)
Er2 C36 2.52(3)
Er3 C38 2.32(2)
Er3 C37 2.45(2)
Er3 C39 2.482(18)
Er3 C36 2.57(3)
Er3 C56 2.69(2)
Er3 C58 2.71(3)
Er3 C57 2.76(3)
Er3 C42 2.78(2)
Er3 C41 2.86(2)
Er3 C35 2.94(2)
Er3 C32 3.000(19)
Er4 C48 2.262(16)
Er4 C49 2.342(19)
Er4 C47 2.50(2)
Er4 C50 2.601(19)
Er4 C34 2.64(2)
Er4 C3 2.654(18)
Er4 C33 2.80(2)
Er4 C35 2.83(3)
Er4 C2 2.88(2)
Er4 C1 2.93(2)
Er5 C31 2.358(19)
Er5 C77 2.38(3)
Er5 C69 2.43(2)
Er5 C24 2.41(2)
Er5 C44 2.43(3)
Er5 C76 2.73(3)
Er5 C30 2.75(4)
Er5 C71 2.87(3)
Er5 C25 2.84(2)
Er5 C45 2.83(3)
Er5 C72 3.04(3)
Er6 C82 2.00(3)
Er6 C81 2.11(3)
Er6 C72 2.28(3)
Er6 C19 2.28(2)
Er6 C80 2.60(3)
Er6 C18 2.689(19)
Er6 C12 2.72(3)
Er6 C74 2.74(2)
Er6 C29 2.78(2)
Er6 C17 2.79(2)
Er6 C76 2.79(2)
Er7 C24 2.20(2)
Er7 C44 2.35(3)
Er7 C45 2.53(3)
Er7 C69 2.67(2)
Er7 C31 2.48(2)
Er7 C25 2.38(2)
Er7 C77 2.80(3)
Er7 C27 2.72(3)
Er7 C26 2.74(3)
Er7 C30 2.86(4)
Er7 C43 3.13(3)
Er8 C59 2.20(2)
Er8 C64 2.32(2)
Er8 C57 2.37(3)
Er8 C60 2.57(2)
Er8 C63 2.66(3)
Er8 C78 2.71(2)
Er8 C56 2.75(2)
Er8 C62 2.77(2)
Er8 C58 2.91(3)
Er8 C52 2.98(2)
Er8 C61 2.99(3)
Er9 C24 2.27(3)
Er9 C31 2.33(2)
Er9 C25 2.39(3)
Er9 C30 2.45(5)
Er9 C44 2.69(4)
Er9 C16 2.58(3)
Er9 C15 2.59(4)
Er9 C77 2.78(3)
Er9 C26 2.91(3)
Er9 C69 2.95(3)
Er9 C45 3.02(4)
Er10 C55 2.32(2)
Er10 C54 2.34(3)
Er10 C17 2.37(3)
Er10 C18 2.42(3)
Er10 C7 2.45(2)
Er10 C6 2.51(3)
Er10 C53 2.76(3)
Er10 C61 2.84(3)
Er10 C80 2.95(3)
Er10 C1 2.99(2)
Er11 C1 2.18(2)
Er11 C2 2.257(18)
Er11 C7 2.42(2)
Er11 C50 2.459(18)
Er11 C4 2.56(2)
Er11 C3 2.688(19)
Er11 C6 2.70(3)
Er11 C5 2.71(2)
Er11 C53 2.79(2)
Er11 C48 2.84(2)
Er12 C45 2.25(3)
Er12 C44 2.36(3)
Er12 C43 2.54(2)
Er12 C27 2.58(2)
Er12 C69 2.61(2)
Er12 C24 2.67(2)
Er12 C46 2.89(3)
Er12 C71 2.90(3)
Er12 C40 3.03(3)
Er12 C25 2.90(2)
Er13 C25 2.21(2)
Er13 C24 2.40(3)
Er13 C26 2.30(3)
Er13 C27 2.41(3)
Er13 C45 2.60(3)
Er13 C44 2.69(3)
Er13 C16 2.61(3)
Er13 C20 2.67(3)
Er13 C31 2.90(3)
Er13 C11 2.88(3)
Er14 C55 2.26(2)
Er14 C7 2.34(2)
Er14 C53 2.38(3)
Er14 C1 2.56(2)
Er14 C54 2.58(3)
Er14 C50 2.59(2)
Er14 C6 2.67(2)
Er14 C52 2.76(3)
Er14 C18 2.88(3)
Er14 C17 2.88(3)
Er15 C17 2.37(3)
Er15 C54 2.37(3)
Er15 C61 2.52(3)
Er15 C55 2.63(4)
Er15 C80 2.63(4)
Er15 C79 2.68(3)
Er15 C18 2.69(3)
Er15 C60 2.84(3)
Er15 C81 2.88(5)
Er16 C31 2.21(2)
Er16 C30 2.32(4)
Er16 C77 2.37(3)
Er16 C24 2.54(3)
Er16 C29 2.64(3)
Er16 C76 2.59(3)
Er16 C72 2.64(3)
Er16 C15 2.77(3)
Er16 C69 2.79(3)
Er16 C44 2.83(3)
Er16 C25 2.90(3)
Er17 C54 2.27(3)
Er17 C55 2.33(4)
Er17 C61 2.48(4)
Er17 C53 2.55(5)
Er17 C17 2.56(4)
Er17 C60 2.60(5)
Er17 C52 2.61(6)
Er17 C7 2.79(4)
Er17 C79 2.86(4)
Er17 C18 2.89(5)
Er18 C43 2.06(3)
Er18 C40 2.19(3)
Er18 C45 2.38(3)
Er18 C46 2.45(3)
Er18 C42 2.59(3)
Er18 C41 2.58(3)
Er18 C66 2.83(3)
Er18 C27 2.79(3)
Er18 C28 2.85(3)
Er18 C67 2.95(3)
Er18 C71 2.92(4)
Er19 C27 2.18(3)
Er19 C26 2.33(3)
Er19 C28 2.37(3)
Er19 C20 2.55(3)
Er19 C45 2.60(3)
Er19 C23 2.66(3)
Er19 C25 2.72(3)
Er19 C21 2.76(3)
Er19 C41 2.91(3)
Er20 C50 2.37(3)
Er20 C48 2.44(5)
Er20 C1 2.46(5)
Er20 C2 2.53(4)
Er20 C49 2.63(6)
Er20 C3 2.65(3)
Er20 C53 2.75(4)
Er20 C47 2.87(7)
Er20 C7 2.91(8)
Er21 C20 2.14(4)
Er21 C26 2.33(4)
Er21 C11 2.29(4)
Er21 C25 2.56(4)
Er21 C16 2.50(4)
Er21 C21 2.54(4)
Er21 C27 2.75(4)
Er21 C9 2.63(4)
Er21 C24 3.13(4)
Er21 C15 2.99(4)
Er22 C30 2.09(4)
Er22 C15 2.25(3)
Er22 C29 2.37(3)
Er22 C31 2.47(2)
Er22 C14 2.66(3)
Er22 C16 2.69(3)
Er22 C72 2.73(3)
Er22 C12 2.75(3)
Er22 C24 2.85(3)
Er22 C13 2.88(3)
Er22 C77 2.91(3)
Er23 C18 2.21(4)
Er23 C19 2.29(4)
Er23 C17 2.46(4)
Er23 C6 2.54(4)
Er23 C82 2.58(4)
Er23 C12 2.71(5)
Er23 C81 2.73(5)
Er23 C80 2.80(4)
Er23 C5 2.86(4)
Er23 C54 2.95(5)
Er23 C7 2.96(4)
Co1 N3 1.984(7)
Co1 N2 1.994(8)
Co1 N1 1.993(7)
Co1 N4 2.000(8)
N1 C83 1.382(12)
N1 C86 1.412(11)
N2 C91 1.403(11)
N2 C88 1.409(11)
N3 C93 1.375(12)
N3 C96 1.397(11)
N4 C101 1.386(12)
N4 C98 1.404(10)
C83 C102 1.357(13)
C83 C84 1.466(11)
C84 C85 1.351(14)
C84 C103 1.499(13)
C85 C86 1.454(12)
C85 C105 1.528(12)
C86 C87 1.356(14)
C87 C88 1.374(13)
C88 C89 1.447(13)
C89 C90 1.373(14)
C89 C107 1.537(12)
C90 C91 1.471(13)
C90 C109 1.511(13)
C91 C92 1.363(13)
C92 C93 1.397(14)
C93 C94 1.450(12)
C94 C95 1.374(16)
C94 C111 1.528(14)
C95 C96 1.442(13)
C95 C113 1.484(13)
C96 C97 1.381(15)
C97 C98 1.376(14)
C98 C99 1.435(14)
C99 C100 1.373(14)
C99 C115 1.532(13)
C100 C101 1.471(13)
C100 C117 1.501(13)
C101 C102 1.391(13)
C103 C104 1.530(16)
C105 C106 1.539(15)
C107 C108 1.497(17)
C109 C110 1.541(17)
C111 C112 1.527(17)
C113 C114 1.543(17)
C115 C116 1.558(18)
C117 C118 1.548(17)
C119 C120 1.33(2)
C119 C124 1.43(2)
C120 C121 1.50(2)
C121 C122 1.316(19)
C122 C123 1.46(2)
C123 C124 1.312(19)
Cl1 C131 1.697(13)
Cl2 C131 1.845(12)
Cl3 C131 1.677(14)
C125 C126 1.3900
C125 C130 1.3900
C126 C127 1.3900
C127 C128 1.3900
C128 C129 1.3900
C129 C130 1.3900
C1 C2 1.415(19)
C1 C50 1.45(2)
C1 C7 1.47(2)
C2 C3 1.381(19)
C2 C4 1.475(19)
C3 C49 1.48(2)
C3 C10 1.54(3)
C4 C5 1.448(19)
C4 C8 1.52(3)
C5 C6 1.42(2)
C5 C13 1.478(18)
C6 C7 1.36(2)
C6 C18 1.47(2)
C7 C55 1.54(2)
C8 C14 1.45(2)
C8 C9 1.47(2)
C9 C10 1.374(19)
C9 C11 1.41(2)
C10 C22 1.48(2)
C11 C20 1.45(2)
C11 C16 1.48(2)
C12 C13 1.39(3)
C12 C19 1.47(2)
C12 C29 1.47(2)
C13 C14 1.482(18)
C14 C15 1.43(2)
C15 C16 1.37(2)
C15 C30 1.48(2)
C16 C25 1.55(2)
C17 C18 1.42(2)
C17 C54 1.47(2)
C17 C80 1.51(2)
C18 C19 1.49(2)
C19 C82 1.48(2)
C20 C26 1.37(2)
C20 C21 1.49(2)
C21 C23 1.404(19)
C21 C22 1.41(2)
C22 C34 1.425(19)
C23 C32 1.42(2)
C23 C28 1.514(19)
C24 C25 1.28(2)
C24 C31 1.48(2)
C24 C44 1.54(3)
C25 C26 1.46(2)
C26 C27 1.47(2)
C27 C28 1.36(2)
C27 C45 1.48(2)
C28 C41 1.45(2)
C29 C72 1.48(2)
C29 C30 1.50(2)
C30 C31 1.43(2)
C31 C77 1.51(2)
C32 C36 1.45(2)
C32 C33 1.474(17)
C33 C34 1.29(2)
C33 C35 1.468(17)
C34 C49 1.429(19)
C35 C47 1.41(2)
C35 C39 1.45(2)
C36 C38 1.326(19)
C36 C41 1.56(2)
C37 C56 1.394(19)
C37 C42 1.400(19)
C37 C38 1.51(3)
C38 C39 1.329(19)
C39 C58 1.56(2)
C40 C43 1.39(2)
C40 C41 1.40(2)
C40 C42 1.47(2)
C42 C67 1.42(2)
C43 C46 1.40(2)
C43 C45 1.47(2)
C44 C69 1.27(2)
C44 C45 1.47(3)
C46 C71 1.48(3)
C46 C66 1.50(3)
C47 C48 1.408(19)
C47 C51 1.513(19)
C48 C49 1.413(19)
C48 C50 1.50(2)
C50 C53 1.37(2)
C51 C52 1.36(2)
C51 C58 1.45(2)
C52 C53 1.47(2)
C52 C60 1.48(2)
C53 C55 1.46(2)
C54 C55 1.27(2)
C54 C61 1.54(3)
C56 C62 1.42(2)
C56 C57 1.47(2)
C57 C59 1.39(2)
C57 C58 1.39(2)
C59 C64 1.40(2)
C59 C60 1.46(2)
C60 C61 1.47(3)
C61 C79 1.26(2)
C62 C63 1.23(2)
C62 C67 1.69(3)
C63 C68 1.39(2)
C63 C64 1.50(3)
C64 C78 1.48(3)
C65 C70 1.32(2)
C65 C66 1.39(2)
C65 C68 1.51(3)
C66 C67 1.21(2)
C68 C73 1.32(2)
C69 C71 1.24(2)
C69 C77 1.68(3)
C70 C75 1.46(2)
C70 C71 1.49(2)
C72 C76 1.34(2)
C72 C82 1.49(3)
C73 C74 1.46(2)
C73 C78 1.50(2)
C74 C75 1.48(3)
C74 C81 1.52(3)
C75 C76 1.52(3)
C76 C77 1.32(3)
C78 C79 1.24(2)
C79 C80 1.69(3)
C80 C81 1.31(3)
C81 C82 1.34(3)
